data_1564466
loop_
_publ_author_name
'Rehan, Kanwar'
'Asma, Maliha'
'McMillen, Colin D.'
'Sokolov, Andrei'
'Sohail, Manzar'
'Sher, Muhammad'
'Shafique, Munib Ahmed'
'Bukhari, Naheed'
'Tirmizi, Syed Ahmad'

_publ_section_title
;
 Synthesis, structure, and properties of the multinuclear cobalt core POM
 Na14[Co3O(H2O)(A-\a-PW9O34)2]&#x00B7;~29.5H2O
;
_journal_name_full 'Inorganica Chimica Acta'
_journal_page_first 119690
_journal_paper_doi 10.1016/j.ica.2020.119690
_journal_volume 509
_journal_year 2020
_chemical_formula_sum 'Co3 H61 Na14 O99.5 P2 W18'
_chemical_formula_weight 5523.37
_space_group_crystal_system triclinic
_space_group_IT_number 2
_space_group_name_Hall '-P 1'
_space_group_name_H-M_alt 'P -1'
_atom_sites_solution_hydrogens .
_atom_sites_solution_primary dual
_atom_sites_solution_secondary difmap
_cell_angle_alpha 78.448(2)
_cell_angle_beta 80.551(2)
_cell_angle_gamma 78.448(2)
_cell_formula_units_Z 2
_cell_length_a 12.2204(8)
_cell_length_b 16.7035(11)
_cell_length_c 23.3466(16)
_cell_measurement_reflns_used 9630
_cell_measurement_temperature 170(2)
_cell_measurement_theta_max 26.20
_cell_measurement_theta_min 2.54
_cell_volume 4536.1(5)
_computing_cell_refinement 'Bruker SAINT'
_computing_data_collection 'Bruker APEX3'
_computing_data_reduction 'Bruker SAINT'
_computing_molecular_graphics 'Bruker SHELXTL'
_computing_publication_material 'Bruker SHELXTL'
_computing_structure_refinement 'SHELXL-2016/6 (Sheldrick, 2016)'
_computing_structure_solution 'SHELXT 2014/5 (Sheldrick, 2014)'
_diffrn_ambient_temperature 170(2)
_diffrn_measured_fraction_theta_full 0.999
_diffrn_measured_fraction_theta_max 0.999
_diffrn_measurement_device_type 'Bruker D8 Venture Photon 2'
_diffrn_measurement_method '\f and \w scans'
_diffrn_radiation_type MoK\a
_diffrn_radiation_wavelength 0.71073
_diffrn_reflns_av_R_equivalents 0.0585
_diffrn_reflns_av_unetI/netI 0.0258
_diffrn_reflns_Laue_measured_fraction_full 0.999
_diffrn_reflns_Laue_measured_fraction_max 0.999
_diffrn_reflns_limit_h_max 15
_diffrn_reflns_limit_h_min -15
_diffrn_reflns_limit_k_max 20
_diffrn_reflns_limit_k_min -20
_diffrn_reflns_limit_l_max 29
_diffrn_reflns_limit_l_min -29
_diffrn_reflns_number 205802
_diffrn_reflns_point_group_measured_fraction_full 0.999
_diffrn_reflns_point_group_measured_fraction_max 0.999
_diffrn_reflns_theta_full 25.242
_diffrn_reflns_theta_max 26.499
_diffrn_reflns_theta_min 2.368
_diffrn_source 'Incoatec I\mS'
_exptl_absorpt_coefficient_mu 23.480
_exptl_absorpt_correction_T_max 1.0000
_exptl_absorpt_correction_T_min 0.8717
_exptl_absorpt_correction_type multi-scan
_exptl_absorpt_process_details 'SADABS, Bruker'
_exptl_crystal_colour purple
_exptl_crystal_density_diffrn 4.044
_exptl_crystal_density_meas .
_exptl_crystal_density_method .
_exptl_crystal_description block
_exptl_crystal_F_000 4908
_exptl_crystal_size_max 0.192
_exptl_crystal_size_mid 0.076
_exptl_crystal_size_min 0.051
_exptl_transmission_factor_max .
_exptl_transmission_factor_min .
_refine_diff_density_max 4.660
_refine_diff_density_min -1.744
_refine_diff_density_rms 0.302
_refine_ls_extinction_coef .
_refine_ls_extinction_method none
_refine_ls_goodness_of_fit_ref 1.051
_refine_ls_hydrogen_treatment undef
_refine_ls_matrix_type full
_refine_ls_number_parameters 1308
_refine_ls_number_reflns 18814
_refine_ls_number_restraints 54
_refine_ls_restrained_S_all 1.049
_refine_ls_R_factor_all 0.0355
_refine_ls_R_factor_gt 0.0282
_refine_ls_shift/su_max 0.002
_refine_ls_shift/su_mean 0.000
_refine_ls_structure_factor_coef Fsqd
_refine_ls_weighting_details 'w=1/[\s^2^(Fo^2^)+(0.0306P)^2^+76.1375P] where P=(Fo^2^+2Fc^2^)/3'
_refine_ls_weighting_scheme calc
_refine_ls_wR_factor_gt 0.0668
_refine_ls_wR_factor_ref 0.0701
_reflns_Friedel_coverage 0.000
_reflns_Friedel_fraction_full .
_reflns_Friedel_fraction_max .
_reflns_number_gt 16520
_reflns_number_total 18814
_reflns_threshold_expression 'I > 2\s(I)'
_cod_data_source_file ICA-2020-509-119690.cif
_cod_data_source_block d8-2797_a
_cod_original_formula_sum 'Co3 H61 Na14 O99.50 P2 W18'
_cod_database_code 1564466
_shelx_space_group_comment
;
The symmetry employed for this shelxl refinement is uniquely defined
by the following loop, which should always be used as a source of
symmetry information in preference to the above space-group names.
They are only intended as comments.
;
_shelx_estimated_absorpt_t_min 0.093
_shelx_estimated_absorpt_t_max 0.381

loop_
_space_group_symop_operation_xyz
'x, y, z'
'-x, -y, -z'

loop_
_atom_site_label
_atom_site_type_symbol
_atom_site_fract_x
_atom_site_fract_y
_atom_site_fract_z
_atom_site_U_iso_or_equiv
_atom_site_adp_type
_atom_site_occupancy
_atom_site_site_symmetry_order
_atom_site_calc_flag
_atom_site_refinement_flags_posn
_atom_site_refinement_flags_adp
_atom_site_refinement_flags_occupancy
_atom_site_disorder_assembly
_atom_site_disorder_group
W1 W 0.56389(3) 0.77584(2) 0.05732(2) 0.00728(7) Uani 1 1 d . . . . .
W2 W 0.79864(3) 0.62196(2) 0.03794(2) 0.00661(7) Uani 1 1 d . . . . .
W3 W 0.56846(3) 0.57674(2) 0.13550(2) 0.00646(7) Uani 1 1 d . . . . .
W4 W 0.50267(3) 0.65857(2) 0.27487(2) 0.00670(7) Uani 1 1 d . . . . .
W5 W 0.67239(3) 0.78021(2) 0.30549(2) 0.00767(7) Uani 1 1 d . . . . .
W6 W 0.91935(3) 0.83102(2) 0.20085(2) 0.00813(7) Uani 1 1 d . . . . .
W7 W 0.74483(3) 0.91273(2) 0.09013(2) 0.00837(7) Uani 1 1 d . . . . .
W8 W 0.49579(3) 0.85766(2) 0.19756(2) 0.00815(7) Uani 1 1 d . . . . .
W9 W 0.97860(3) 0.75587(2) 0.07106(2) 0.00772(7) Uani 1 1 d . . . . .
W10 W 1.12671(3) 0.39899(2) 0.20978(2) 0.00794(7) Uani 1 1 d . . . . .
W11 W 0.93744(3) 0.27624(2) 0.17524(2) 0.00877(7) Uani 1 1 d . . . . .
W12 W 0.97162(3) 0.14048(2) 0.30775(2) 0.00884(7) Uani 1 1 d . . . . .
W13 W 0.90737(3) 0.22611(2) 0.44814(2) 0.00850(7) Uani 1 1 d . . . . .
W14 W 0.81692(3) 0.43927(2) 0.44166(2) 0.00796(7) Uani 1 1 d . . . . .
W15 W 1.06803(3) 0.47771(2) 0.33832(2) 0.00707(7) Uani 1 1 d . . . . .
W16 W 1.16265(3) 0.26614(2) 0.34318(2) 0.00856(7) Uani 1 1 d . . . . .
W17 W 0.64498(3) 0.32161(2) 0.41015(2) 0.00924(7) Uani 1 1 d . . . . .
W18 W 0.70706(3) 0.23680(2) 0.27335(2) 0.00949(7) Uani 1 1 d . . . . .
Co1 Co 0.84397(8) 0.49617(6) 0.17665(5) 0.0066(2) Uani 1 1 d . . . . .
Co3 Co 0.78798(9) 0.56909(6) 0.29879(5) 0.0071(2) Uani 1 1 d . . . . .
Co2 Co 0.62640(9) 0.45744(6) 0.26942(5) 0.0074(2) Uani 1 1 d . . . . .
P1 P 0.74764(16) 0.69516(12) 0.17448(9) 0.0054(4) Uani 1 1 d . . . . .
P2 P 0.87872(16) 0.36453(12) 0.30535(9) 0.0050(4) Uani 1 1 d . . . . .
Na1 Na 1.3035(3) 0.5485(2) 0.40522(15) 0.0176(7) Uani 1 1 d . . . . .
Na2 Na 1.1355(4) 0.6828(3) 0.31427(19) 0.0360(10) Uani 1 1 d . . . . .
Na3 Na 1.0277(3) 0.60695(19) 0.20891(14) 0.0126(7) Uani 1 1 d . . . . .
Na4 Na 0.9123(3) 0.4699(2) -0.07485(16) 0.0195(8) Uani 1 1 d . . . . .
Na5 Na 0.0161(3) 1.1160(2) 0.07114(17) 0.0237(8) Uani 1 1 d . . . . .
Na6 Na 0.2742(3) 1.0416(3) 0.13374(18) 0.0305(9) Uani 1 1 d . . . . .
Na7 Na 1.2401(4) 0.0849(3) 0.5949(2) 0.0353(10) Uani 1 1 d . . . . .
Na8 Na 0.9499(4) 0.0633(2) 0.59535(18) 0.0294(9) Uani 1 1 d . . . . .
Na9 Na 0.4232(9) 0.1927(7) 0.5181(5) 0.029(2) Uani 0.5 1 d . . P A 3
O70W O 0.6005(12) 0.1827(9) 0.5548(7) 0.031(3) Uani 0.5 1 d . U P A 3
Na10 Na 0.7363(6) 0.3277(5) 0.0232(3) 0.026(2) Uani 0.508(7) 1 d . . P B 1
O26W O 0.5428(11) 0.3874(8) 0.0092(6) 0.024(3) Uani 0.508(7) 1 d . . P B 1
O27W O 0.6703(11) 0.2009(8) 0.0663(6) 0.024(2) Uani 0.508(7) 1 d . U P B 1
Na11 Na 0.5477(7) 0.2445(5) 0.1472(4) 0.034(2) Uani 0.508(7) 1 d . . P B 1
Na20 Na 0.6733(6) 0.4209(5) 0.0277(3) 0.025(2) Uani 0.492(7) 1 d . . P B 2
O46W O 0.4692(10) 0.4412(9) 0.0223(5) 0.019(3) Uani 0.492(7) 1 d . . P B 2
Na22 Na 0.7190(12) 0.1594(8) 0.0375(6) 0.070(4) Uani 0.492(7) 1 d . . P B 2
O52W O 0.6923(13) 0.2925(13) -0.0137(12) 0.072(8) Uani 0.492(7) 1 d . . P B 2
O49W O 0.493(2) 0.1184(14) 0.1793(9) 0.068(7) Uani 0.492(7) 1 d . . P B 2
Na12 Na 0.4555(7) 0.6773(5) 0.4297(4) 0.0320(19) Uani 0.5 1 d . . P C 4
Na21 Na 0.4403(10) 0.2190(7) 0.5357(5) 0.037(3) Uani 0.5 1 d . . P A 5
O10 O 0.8666(4) 0.3796(3) 0.1589(2) 0.0083(11) Uani 1 1 d . . . . .
O19 O 0.6221(4) 0.5740(3) 0.2879(2) 0.0087(11) Uani 1 1 d . . . . .
O55 O 0.7636(4) 0.5177(3) 0.3853(2) 0.0104(12) Uani 1 1 d . . . . .
O23 O 0.7687(5) 0.6853(3) 0.3184(3) 0.0114(12) Uani 1 1 d . . . . .
O24 O 0.7806(5) 0.8373(3) 0.2534(2) 0.0101(11) Uani 1 1 d . . . . .
O25 O 0.5551(5) 0.8651(3) 0.2652(2) 0.0106(11) Uani 1 1 d . . . . .
O43 O 1.0021(5) 0.1688(3) 0.2259(2) 0.0111(12) Uani 1 1 d . . . . .
O56 O 0.9701(5) 0.4450(4) 0.4083(2) 0.0115(12) Uani 1 1 d . . . . .
O11 O 0.6706(4) 0.5104(3) 0.1813(2) 0.0090(11) Uani 1 1 d . . . . .
O17 O 0.4967(4) 0.6299(3) 0.2003(2) 0.0085(11) Uani 1 1 d . . . . .
O1 O 0.6750(5) 0.7142(3) 0.0096(2) 0.0101(11) Uani 1 1 d . . . . .
O44 O 0.8013(5) 0.2301(3) 0.1975(2) 0.0099(11) Uani 1 1 d . . . . .
O38 O 1.0680(5) 0.3118(3) 0.1907(2) 0.0110(12) Uani 1 1 d . . . . .
O12 O 0.8774(4) 0.5489(3) 0.0900(2) 0.0095(11) Uani 1 1 d . . . . .
O13 O 0.8111(4) 0.4443(3) 0.2735(2) 0.0099(11) Uani 1 1 d . . . . .
O20 O 0.5468(5) 0.7175(3) 0.3269(2) 0.0105(12) Uani 1 1 d . . . . .
O14 O 1.0126(5) 0.4763(3) 0.1837(3) 0.0112(12) Uani 1 1 d . . . . .
O51 O 0.8893(5) 0.3238(3) 0.4795(2) 0.0107(12) Uani 1 1 d . . . . .
O9 O 0.8159(4) 0.6157(3) 0.2055(2) 0.0071(11) Uani 1 1 d . . . . .
O57 O 0.9561(5) 0.5470(3) 0.3046(2) 0.0094(11) Uani 1 1 d . . . . .
O21 O 0.4255(5) 0.7693(3) 0.2411(2) 0.0104(11) Uani 1 1 d . . . . .
O45 O 0.8211(5) 0.1379(3) 0.3015(3) 0.0121(12) Uani 1 1 d . . . . .
O52 O 0.7516(5) 0.2324(3) 0.4558(3) 0.0120(12) Uani 1 1 d . . . . .
O2 O 0.4997(4) 0.6784(3) 0.0853(2) 0.0062(11) Uani 1 1 d . . . . .
O64 O 0.6727(5) 0.2469(3) 0.3554(3) 0.0118(12) Uani 1 1 d . . . . .
O39 O 1.2115(4) 0.3069(3) 0.2643(2) 0.0110(12) Uani 1 1 d . . . . .
O65 O 0.6039(5) 0.4087(3) 0.3562(2) 0.0111(12) Uani 1 1 d . . . . .
O32 O 0.6135(5) 0.9085(3) 0.1501(2) 0.0109(12) Uani 1 1 d . . . . .
O58 O 0.6836(5) 0.3897(4) 0.4592(2) 0.0117(12) Uani 1 1 d . . . . .
O15 O 0.6708(5) 0.5634(3) 0.0653(2) 0.0106(12) Uani 1 1 d . . . . .
O3 O 0.4921(5) 0.8124(3) 0.1286(3) 0.0119(12) Uani 1 1 d . . . . .
O8 O 0.8817(5) 0.7079(3) 0.0351(2) 0.0107(12) Uani 1 1 d . . . . .
O48 O 0.9182(5) 0.1616(3) 0.3865(3) 0.0131(11) Uani 1 1 d . U . . .
O67 O 0.6531(5) 0.3428(3) 0.2502(2) 0.0108(12) Uani 1 1 d . . . . .
O40 O 1.1538(5) 0.4666(3) 0.2619(2) 0.0103(11) Uani 1 1 d . . . . .
O4 O 0.6625(5) 0.8500(3) 0.0544(2) 0.0107(12) Uani 1 1 d . . . . .
O61 O 1.1667(5) 0.3681(3) 0.3635(2) 0.0107(12) Uani 1 1 d . . . . .
O27 O 1.0085(5) 0.8194(3) 0.1256(2) 0.0104(12) Uani 1 1 d . . . . .
O8W O 0.8837(5) 0.3986(4) 0.0256(3) 0.0200(14) Uani 1 1 d . . . . .
O53 O 1.0538(5) 0.2489(4) 0.4108(3) 0.0140(12) Uani 1 1 d . . . . .
O33 O 0.8721(5) 0.8658(3) 0.0462(2) 0.0100(11) Uani 1 1 d . . . . .
O28 O 0.8244(5) 0.9260(3) 0.1467(2) 0.0117(12) Uani 1 1 d . . . . .
O46 O 0.9803(5) 0.2475(4) 0.1072(3) 0.0141(12) Uani 1 1 d . . . . .
O47 O 0.8748(4) 0.2882(3) 0.2776(2) 0.0082(11) Uani 1 1 d . . . . .
O59 O 0.8001(5) 0.4906(4) 0.5010(3) 0.0151(13) Uani 1 1 d . . . . .
O41 O 1.0033(4) 0.3726(3) 0.3012(2) 0.0087(11) Uani 1 1 d . . . . .
O35 O 0.3835(5) 0.9376(4) 0.1955(3) 0.0141(12) Uani 1 1 d . . . . .
O29 O 0.9764(5) 0.7339(4) 0.2371(3) 0.0138(12) Uani 1 1 d . . . . .
O36 O 1.0355(5) 0.6606(4) 0.1112(3) 0.0142(12) Uani 1 1 d . . . . .
O16 O 0.8487(5) 0.5882(3) -0.0277(2) 0.0111(12) Uani 1 1 d . . . . .
O30 O 0.8215(4) 0.7627(3) 0.1485(2) 0.0084(10) Uani 1 1 d . U . . .
O31 O 0.9852(5) 0.8981(4) 0.2261(3) 0.0156(13) Uani 1 1 d . . . . .
O49 O 1.0964(5) 0.1901(3) 0.3144(3) 0.0136(12) Uani 1 1 d . . . . .
O22 O 0.3890(5) 0.6212(3) 0.3171(3) 0.0128(12) Uani 1 1 d . . . . .
O37 O 1.0819(5) 0.7754(4) 0.0129(3) 0.0155(13) Uani 1 1 d . . . . .
O60 O 0.8320(5) 0.3462(3) 0.3715(2) 0.0095(11) Uani 1 1 d . . . . .
O5 O 0.6942(4) 0.6768(3) 0.1232(2) 0.0051(10) Uani 1 1 d . U . . .
O2W O 0.4829(5) 0.5349(4) 0.4394(3) 0.0238(15) Uani 1 1 d . . . . .
O62 O 1.1426(5) 0.5412(3) 0.3604(3) 0.0123(12) Uani 1 1 d . . . . .
O69 O 0.4506(5) 0.4622(4) 0.2676(3) 0.0171(13) Uani 1 1 d . . . . .
O25W O 0.6416(6) 0.3546(4) 0.1206(3) 0.0240(15) Uani 1 1 d . . . . .
O68 O 0.6010(5) 0.1865(4) 0.2657(3) 0.0183(13) Uani 1 1 d . . . . .
O10W O 0.0845(6) 1.0381(4) 0.1662(3) 0.0239(15) Uani 1 1 d . . . . .
O42 O 1.2349(5) 0.4126(4) 0.1538(3) 0.0197(14) Uani 1 1 d . . . . .
O34 O 0.7121(5) 1.0116(4) 0.0513(3) 0.0163(13) Uani 1 1 d . . . . .
O54 O 0.9434(5) 0.1499(4) 0.5065(3) 0.0151(13) Uani 1 1 d . . . . .
O7 O 0.6499(4) 0.7320(3) 0.2182(2) 0.0077(11) Uani 1 1 d . . . . .
O5W O 0.9577(6) 0.7004(4) 0.3722(3) 0.0223(14) Uani 1 1 d . . . . .
O11W O 0.1983(5) 1.1549(4) 0.0660(3) 0.0207(14) Uani 1 1 d . . . . .
O26 O 0.6628(5) 0.8220(4) 0.3681(3) 0.0136(12) Uani 1 1 d . . . . .
O50 O 1.0272(5) 0.0366(3) 0.3194(3) 0.0149(13) Uani 1 1 d . . . . .
O12W O -0.1661(6) 1.1024(5) 0.1257(4) 0.0344(18) Uani 1 1 d . . . . .
O66 O 0.5181(5) 0.3001(4) 0.4496(3) 0.0182(13) Uani 1 1 d . . . . .
Na13 Na 0.8954(6) 0.6431(5) 0.4918(3) 0.084(2) Uani 1 1 d . . . . .
O18 O 0.4752(5) 0.5139(3) 0.1317(3) 0.0120(12) Uani 1 1 d . . . . .
O17W O 1.0529(6) 0.1335(5) 0.6402(3) 0.0327(17) Uani 1 1 d . . . . .
O63 O 1.2832(5) 0.2060(4) 0.3682(3) 0.0164(13) Uani 1 1 d . . . . .
O3W O 1.3531(5) 0.4137(4) 0.3865(3) 0.0224(15) Uani 1 1 d . . . . .
O22W O 0.6439(6) 0.6519(5) 0.4507(3) 0.0329(18) Uani 1 1 d . . . . .
O4W O 1.2235(8) 0.6934(5) 0.4060(3) 0.045(2) Uani 1 1 d . . . . .
O6W O 1.1908(6) 0.8089(4) 0.2693(3) 0.0278(16) Uani 1 1 d . . . . .
O28W O 1.4331(5) 0.3822(4) 0.1233(3) 0.0193(14) Uani 1 1 d . . . . .
O14W O 0.2596(7) 1.1483(6) 0.1957(5) 0.059(3) Uani 1 1 d . . . . .
O13W O 0.0404(6) 0.9813(4) 0.0531(3) 0.0266(16) Uani 1 1 d . . . . .
O29W O 1.4301(5) 0.3210(5) 0.2247(3) 0.0264(16) Uani 1 1 d . . . . .
O20W O 1.1488(8) 0.0367(5) 0.4325(4) 0.042(2) Uani 1 1 d . . . . .
O18W O 1.1441(7) -0.0012(5) 0.5559(3) 0.0367(19) Uani 1 1 d . . . . .
O7W O 1.2126(6) 0.6267(4) 0.2260(3) 0.0313(17) Uani 1 1 d . . . . .
O6 O 0.4745(5) 0.8297(3) 0.0078(2) 0.0111(12) Uani 1 1 d . . . . .
O1W O 0.2433(9) 0.1993(6) 0.5076(4) 0.056(3) Uani 1 1 d . . . . .
O15W O 0.2590(9) 0.9265(7) 0.0780(4) 0.066(3) Uani 1 1 d . . . . .
O9W O 0.7366(11) 0.4135(8) -0.0782(6) 0.089(2) Uani 1 1 d . U . . .
O16W O 0.4511(11) 1.0434(8) 0.0811(6) 0.087(3) Uani 1 1 d . U . . .
O19W O 1.2552(8) 0.0065(5) 0.6941(4) 0.050(2) Uani 1 1 d . . . . .
O21W O 0.7712(8) 0.1186(7) 0.6412(4) 0.060(3) Uani 1 1 d . . . . .
Na14 Na 1.2700(8) 0.7537(6) 0.1393(5) 0.130(4) Uani 1 1 d . . . . .
O30W O 0.3895(11) 0.2768(8) 0.1011(6) 0.089(3) Uani 1 1 d . U . . .
O24W O 0.4931(12) 0.1373(8) 0.4153(6) 0.094(3) Uani 1 1 d . U . . .
O31W O 1.4346(13) 0.0397(10) 0.5602(8) 0.044(4) Uani 0.5 1 d . . P . .
Na17 Na 0.5254(17) 1.0218(12) 0.2873(12) 0.056(6) Uani 0.25 1 d . . P D 6
Na16 Na 0.408(2) 1.0982(14) 0.2752(11) 0.064(7) Uani 0.25 1 d . . P E 7

loop_
_atom_site_aniso_label
_atom_site_aniso_U_11
_atom_site_aniso_U_22
_atom_site_aniso_U_33
_atom_site_aniso_U_23
_atom_site_aniso_U_13
_atom_site_aniso_U_12
W1 0.00733(14) 0.00825(15) 0.00541(15) -0.00023(12) -0.00068(12) -0.00043(11)
W2 0.00720(14) 0.00814(15) 0.00391(15) -0.00143(12) 0.00015(11) -0.00029(11)
W3 0.00654(14) 0.00786(14) 0.00483(15) -0.00031(12) -0.00092(11) -0.00149(11)
W4 0.00584(14) 0.00800(15) 0.00509(15) -0.00063(12) 0.00114(11) -0.00045(11)
W5 0.00970(15) 0.00782(15) 0.00511(15) -0.00173(12) 0.00035(12) -0.00104(12)
W6 0.01035(15) 0.00841(15) 0.00587(15) -0.00108(12) -0.00034(12) -0.00293(12)
W7 0.00957(15) 0.00750(15) 0.00726(16) -0.00024(12) 0.00020(12) -0.00178(12)
W8 0.00839(15) 0.00794(15) 0.00595(15) -0.00064(12) 0.00117(12) 0.00138(12)
W9 0.00727(14) 0.00938(15) 0.00595(15) -0.00149(12) 0.00083(12) -0.00138(12)
W10 0.00597(14) 0.01115(15) 0.00533(15) -0.00131(12) 0.00041(12) 0.00066(12)
W11 0.01267(16) 0.00752(15) 0.00560(16) -0.00230(12) -0.00208(12) 0.00135(12)
W12 0.01180(15) 0.00741(15) 0.00697(16) -0.00102(12) -0.00190(12) -0.00050(12)
W13 0.00994(15) 0.00903(15) 0.00548(15) 0.00001(12) -0.00030(12) -0.00101(12)
W14 0.00923(15) 0.00953(15) 0.00403(15) -0.00102(12) 0.00064(12) -0.00048(12)
W15 0.00649(14) 0.00885(15) 0.00581(15) -0.00043(12) -0.00130(12) -0.00159(11)
W16 0.00725(15) 0.00999(15) 0.00754(16) -0.00045(12) -0.00120(12) -0.00025(12)
W17 0.00722(15) 0.01270(16) 0.00640(16) 0.00077(12) 0.00091(12) -0.00232(12)
W18 0.01029(15) 0.00889(15) 0.01003(16) -0.00168(12) -0.00310(12) -0.00187(12)
Co1 0.0066(5) 0.0075(5) 0.0051(5) -0.0013(4) 0.0001(4) -0.0001(4)
Co3 0.0073(5) 0.0079(5) 0.0052(5) -0.0003(4) -0.0006(4) -0.0004(4)
Co2 0.0075(5) 0.0079(5) 0.0065(5) -0.0007(4) 0.0002(4) -0.0016(4)
P1 0.0063(9) 0.0067(9) 0.0028(9) 0.0000(7) 0.0000(7) -0.0014(7)
P2 0.0050(9) 0.0054(9) 0.0046(10) -0.0014(7) -0.0008(7) 0.0003(7)
Na1 0.0151(17) 0.0219(18) 0.0138(18) -0.0018(15) 0.0011(14) -0.0025(14)
Na2 0.052(3) 0.023(2) 0.028(2) -0.0017(18) 0.010(2) -0.0096(19)
Na3 0.0254(18) 0.0079(15) 0.0053(16) -0.0017(12) -0.0010(13) -0.0049(13)
Na4 0.0228(19) 0.0193(18) 0.0146(19) -0.0049(15) 0.0030(15) -0.0017(15)
Na5 0.028(2) 0.0177(18) 0.026(2) -0.0058(16) -0.0026(17) -0.0043(15)
Na6 0.0198(19) 0.036(2) 0.024(2) 0.0077(18) 0.0026(16) 0.0053(17)
Na7 0.039(2) 0.033(2) 0.038(3) -0.012(2) -0.008(2) -0.0081(19)
Na8 0.038(2) 0.027(2) 0.021(2) 0.0044(17) -0.0081(18) -0.0067(18)
Na9 0.029(5) 0.037(6) 0.021(6) -0.004(4) 0.000(4) -0.010(4)
O70W 0.031(3) 0.031(3) 0.031(3) -0.0053(5) -0.0040(4) -0.0053(5)
Na10 0.023(4) 0.029(4) 0.026(4) -0.005(3) 0.000(3) -0.008(3)
O26W 0.026(7) 0.023(7) 0.026(8) -0.003(6) -0.012(6) -0.007(6)
O27W 0.024(2) 0.024(2) 0.024(2) -0.0042(4) -0.0031(3) -0.0042(4)
Na11 0.028(4) 0.040(5) 0.035(5) -0.004(4) -0.002(4) -0.008(4)
Na20 0.017(4) 0.035(5) 0.019(4) 0.003(3) 0.000(3) -0.006(3)
O46W 0.015(6) 0.041(8) 0.005(6) -0.010(6) 0.002(5) -0.015(6)
Na22 0.074(9) 0.057(8) 0.080(10) -0.014(7) -0.018(7) -0.007(6)
O52W 0.011(8) 0.075(14) 0.15(2) -0.074(15) 0.007(10) -0.014(8)
O49W 0.093(17) 0.078(15) 0.045(12) 0.013(11) -0.016(11) -0.057(13)
Na12 0.031(4) 0.030(4) 0.032(5) -0.009(4) 0.004(4) 0.000(4)
Na21 0.038(6) 0.043(7) 0.019(6) 0.005(5) 0.009(5) 0.000(5)
O10 0.010(3) 0.009(3) 0.007(3) -0.005(2) -0.001(2) -0.002(2)
O19 0.010(3) 0.012(3) 0.004(3) -0.002(2) 0.002(2) -0.003(2)
O55 0.004(3) 0.013(3) 0.010(3) 0.000(2) 0.001(2) 0.002(2)
O23 0.014(3) 0.009(3) 0.011(3) -0.001(2) -0.006(2) -0.001(2)
O24 0.014(3) 0.011(3) 0.005(3) -0.002(2) 0.000(2) -0.002(2)
O25 0.014(3) 0.009(3) 0.008(3) -0.002(2) 0.002(2) -0.001(2)
O43 0.014(3) 0.010(3) 0.007(3) -0.001(2) -0.003(2) 0.003(2)
O56 0.011(3) 0.016(3) 0.009(3) -0.003(2) -0.002(2) -0.003(2)
O11 0.006(3) 0.010(3) 0.009(3) -0.001(2) -0.001(2) 0.003(2)
O17 0.006(3) 0.008(3) 0.010(3) -0.001(2) 0.000(2) 0.000(2)
O1 0.014(3) 0.010(3) 0.005(3) 0.002(2) -0.002(2) -0.002(2)
O44 0.011(3) 0.009(3) 0.010(3) -0.004(2) -0.002(2) 0.000(2)
O38 0.009(3) 0.014(3) 0.010(3) -0.004(2) -0.002(2) 0.001(2)
O12 0.009(3) 0.008(3) 0.009(3) 0.002(2) -0.001(2) 0.001(2)
O13 0.007(3) 0.011(3) 0.011(3) 0.000(2) -0.002(2) -0.001(2)
O20 0.012(3) 0.012(3) 0.008(3) -0.004(2) -0.001(2) 0.000(2)
O14 0.009(3) 0.013(3) 0.012(3) -0.001(2) -0.002(2) -0.003(2)
O51 0.015(3) 0.010(3) 0.008(3) -0.005(2) -0.004(2) 0.001(2)
O9 0.006(3) 0.009(3) 0.005(3) -0.002(2) 0.001(2) 0.001(2)
O57 0.010(3) 0.010(3) 0.008(3) 0.000(2) -0.001(2) -0.003(2)
O21 0.011(3) 0.010(3) 0.009(3) -0.002(2) 0.001(2) -0.001(2)
O45 0.013(3) 0.009(3) 0.014(3) 0.001(2) -0.005(2) -0.003(2)
O52 0.010(3) 0.013(3) 0.012(3) 0.003(2) 0.001(2) -0.006(2)
O2 0.005(2) 0.010(3) 0.003(3) 0.001(2) -0.001(2) -0.002(2)
O64 0.014(3) 0.011(3) 0.009(3) 0.000(2) -0.001(2) -0.002(2)
O39 0.006(3) 0.014(3) 0.009(3) -0.002(2) 0.003(2) 0.002(2)
O65 0.009(3) 0.015(3) 0.009(3) -0.001(2) 0.001(2) -0.004(2)
O32 0.012(3) 0.011(3) 0.010(3) -0.002(2) -0.002(2) -0.001(2)
O58 0.009(3) 0.016(3) 0.007(3) -0.003(2) 0.001(2) 0.002(2)
O15 0.014(3) 0.011(3) 0.008(3) -0.004(2) -0.001(2) -0.002(2)
O3 0.010(3) 0.014(3) 0.011(3) -0.003(2) -0.001(2) 0.000(2)
O8 0.010(3) 0.014(3) 0.008(3) -0.003(2) 0.003(2) -0.001(2)
O48 0.0131(11) 0.0131(11) 0.0131(11) -0.0023(2) -0.00169(17) -0.0023(2)
O67 0.015(3) 0.009(3) 0.009(3) 0.000(2) -0.005(2) -0.002(2)
O40 0.010(3) 0.015(3) 0.007(3) -0.002(2) -0.001(2) -0.005(2)
O4 0.010(3) 0.012(3) 0.010(3) -0.002(2) 0.001(2) -0.004(2)
O61 0.011(3) 0.012(3) 0.010(3) 0.000(2) -0.005(2) -0.004(2)
O27 0.013(3) 0.010(3) 0.010(3) -0.004(2) 0.003(2) -0.007(2)
O8W 0.027(4) 0.021(3) 0.012(3) -0.003(3) -0.004(3) -0.003(3)
O53 0.010(3) 0.019(3) 0.009(3) 0.006(2) -0.002(2) -0.001(2)
O33 0.009(3) 0.009(3) 0.011(3) 0.000(2) -0.002(2) -0.002(2)
O28 0.015(3) 0.011(3) 0.008(3) 0.000(2) -0.001(2) -0.005(2)
O46 0.017(3) 0.014(3) 0.012(3) -0.008(2) -0.002(2) 0.001(2)
O47 0.009(3) 0.010(3) 0.004(3) 0.000(2) 0.001(2) -0.002(2)
O59 0.019(3) 0.019(3) 0.005(3) -0.004(2) 0.002(2) -0.001(2)
O41 0.006(3) 0.011(3) 0.008(3) -0.001(2) -0.001(2) 0.001(2)
O35 0.013(3) 0.014(3) 0.013(3) -0.002(2) -0.001(2) 0.003(2)
O29 0.017(3) 0.014(3) 0.009(3) -0.002(2) 0.000(2) -0.002(2)
O36 0.017(3) 0.014(3) 0.012(3) -0.002(2) -0.004(2) -0.001(2)
O16 0.011(3) 0.016(3) 0.005(3) -0.002(2) 0.002(2) -0.002(2)
O30 0.0084(10) 0.0084(10) 0.0084(10) -0.0014(2) -0.00107(17) -0.0014(2)
O31 0.018(3) 0.015(3) 0.014(3) -0.003(2) 0.002(2) -0.008(2)
O49 0.014(3) 0.010(3) 0.018(3) -0.004(2) -0.005(2) 0.001(2)
O22 0.012(3) 0.013(3) 0.012(3) -0.001(2) 0.003(2) -0.004(2)
O37 0.014(3) 0.025(3) 0.009(3) -0.006(3) 0.002(2) -0.006(3)
O60 0.012(3) 0.012(3) 0.005(3) -0.002(2) -0.001(2) -0.002(2)
O5 0.0051(10) 0.0051(10) 0.0051(10) -0.0009(2) -0.00066(16) -0.0009(2)
O2W 0.020(3) 0.028(4) 0.021(4) -0.003(3) -0.005(3) 0.002(3)
O62 0.012(3) 0.012(3) 0.014(3) -0.005(2) -0.002(2) -0.001(2)
O69 0.009(3) 0.020(3) 0.021(3) -0.003(3) -0.001(2) -0.002(2)
O25W 0.024(4) 0.031(4) 0.015(3) -0.002(3) -0.006(3) 0.001(3)
O68 0.020(3) 0.017(3) 0.022(4) -0.004(3) -0.009(3) -0.007(3)
O10W 0.034(4) 0.022(3) 0.016(3) -0.006(3) 0.002(3) -0.007(3)
O42 0.010(3) 0.037(4) 0.012(3) -0.008(3) 0.002(2) -0.004(3)
O34 0.021(3) 0.010(3) 0.016(3) 0.001(2) -0.003(3) -0.001(2)
O54 0.016(3) 0.014(3) 0.015(3) 0.000(2) -0.002(2) -0.003(2)
O7 0.006(3) 0.009(3) 0.007(3) -0.001(2) 0.000(2) 0.000(2)
O5W 0.025(3) 0.022(3) 0.023(4) -0.007(3) -0.011(3) -0.004(3)
O11W 0.019(3) 0.022(3) 0.017(3) 0.003(3) 0.001(3) -0.002(3)
O26 0.017(3) 0.013(3) 0.010(3) -0.002(2) 0.001(2) -0.003(2)
O50 0.021(3) 0.007(3) 0.016(3) -0.002(2) -0.004(3) 0.001(2)
O12W 0.032(4) 0.029(4) 0.045(5) -0.012(4) -0.002(4) -0.009(3)
O66 0.012(3) 0.024(3) 0.014(3) 0.004(3) 0.004(2) -0.005(3)
Na13 0.082(5) 0.094(5) 0.081(5) -0.006(4) -0.025(4) -0.021(4)
O18 0.011(3) 0.015(3) 0.012(3) -0.002(2) -0.002(2) -0.007(2)
O17W 0.035(4) 0.030(4) 0.033(4) -0.006(3) 0.000(3) -0.010(3)
O63 0.012(3) 0.016(3) 0.019(3) -0.001(3) -0.005(2) 0.004(2)
O3W 0.009(3) 0.023(3) 0.037(4) -0.006(3) -0.005(3) -0.004(3)
O22W 0.030(4) 0.040(4) 0.020(4) -0.002(3) 0.004(3) 0.006(3)
O4W 0.083(7) 0.021(4) 0.018(4) -0.003(3) 0.019(4) 0.002(4)
O6W 0.019(3) 0.032(4) 0.029(4) -0.005(3) 0.004(3) -0.006(3)
O28W 0.018(3) 0.022(3) 0.017(3) -0.007(3) 0.004(3) -0.005(3)
O14W 0.036(5) 0.074(7) 0.079(7) -0.052(6) -0.004(5) 0.002(5)
O13W 0.035(4) 0.023(4) 0.025(4) -0.004(3) -0.003(3) -0.014(3)
O29W 0.013(3) 0.043(4) 0.024(4) -0.006(3) -0.006(3) -0.004(3)
O20W 0.061(6) 0.033(4) 0.035(5) -0.009(4) -0.013(4) -0.004(4)
O18W 0.051(5) 0.030(4) 0.032(4) -0.007(3) 0.002(4) -0.016(4)
O7W 0.036(4) 0.030(4) 0.028(4) 0.000(3) -0.003(3) -0.014(3)
O6 0.011(3) 0.013(3) 0.009(3) 0.000(2) -0.001(2) -0.001(2)
O1W 0.090(8) 0.046(5) 0.031(5) -0.009(4) -0.023(5) 0.002(5)
O15W 0.059(6) 0.076(7) 0.040(6) 0.001(5) -0.005(5) 0.027(5)
O9W 0.089(2) 0.089(2) 0.089(2) -0.0154(4) -0.0115(3) -0.0155(4)
O16W 0.087(3) 0.087(3) 0.087(3) -0.0149(6) -0.0112(4) -0.0150(6)
O19W 0.063(6) 0.027(4) 0.064(6) -0.001(4) -0.022(5) -0.013(4)
O21W 0.049(6) 0.078(7) 0.045(6) -0.021(5) -0.013(5) 0.020(5)
Na14 0.080(6) 0.130(8) 0.149(9) 0.027(7) 0.004(6) -0.010(5)
O30W 0.089(3) 0.089(3) 0.089(3) -0.0154(6) -0.0115(4) -0.0153(6)
O24W 0.094(3) 0.094(3) 0.094(3) -0.0162(6) -0.0121(5) -0.0162(6)
O31W 0.023(8) 0.044(10) 0.057(12) -0.017(9) 0.009(7) 0.008(7)
Na17 0.047(12) 0.037(11) 0.097(18) -0.038(12) -0.036(12) 0.011(9)
Na16 0.094(18) 0.044(12) 0.062(15) 0.004(11) -0.038(14) -0.022(12)

loop_
_atom_type_symbol
_atom_type_description
_atom_type_scat_dispersion_real
_atom_type_scat_dispersion_imag
_atom_type_scat_source
W W -0.8490 6.8722 'International Tables Vol C Tables 4.2.6.8 and 6.1.1.4'
H H 0.0000 0.0000 'International Tables Vol C Tables 4.2.6.8 and 6.1.1.4'
O O 0.0106 0.0060 'International Tables Vol C Tables 4.2.6.8 and 6.1.1.4'
Na Na 0.0362 0.0249 'International Tables Vol C Tables 4.2.6.8 and 6.1.1.4'
P P 0.1023 0.0942 'International Tables Vol C Tables 4.2.6.8 and 6.1.1.4'
Co Co 0.3494 0.9721 'International Tables Vol C Tables 4.2.6.8 and 6.1.1.4'

loop_
_geom_angle_atom_site_label_1
_geom_angle_atom_site_label_2
_geom_angle_atom_site_label_3
_geom_angle
_geom_angle_site_symmetry_1
_geom_angle_site_symmetry_3
O6 W1 O4 102.4(3) . .
O6 W1 O1 102.0(2) . .
O4 W1 O1 89.5(2) . .
O6 W1 O2 101.0(2) . .
O4 W1 O2 156.4(2) . .
O1 W1 O2 88.1(2) . .
O6 W1 O3 102.1(3) . .
O4 W1 O3 85.9(2) . .
O1 W1 O3 155.9(2) . .
O2 W1 O3 86.8(2) . .
O6 W1 O5 170.9(2) . .
O4 W1 O5 84.6(2) . .
O1 W1 O5 71.9(2) . .
O2 W1 O5 72.45(19) . .
O3 W1 O5 84.2(2) . .
O16 W2 O12 103.7(3) . .
O16 W2 O8 102.8(2) . .
O12 W2 O8 94.5(2) . .
O16 W2 O15 101.0(2) . .
O12 W2 O15 89.2(2) . .
O8 W2 O15 154.3(2) . .
O16 W2 O1 98.4(2) . .
O12 W2 O1 157.3(2) . .
O8 W2 O1 85.6(2) . .
O15 W2 O1 81.5(2) . .
O16 W2 O5 169.1(2) . .
O12 W2 O5 85.3(2) . .
O8 W2 O5 82.3(2) . .
O15 W2 O5 72.6(2) . .
O1 W2 O5 72.3(2) . .
O16 W2 Na4 83.79(19) . 2_765
O12 W2 Na4 35.74(18) . 2_765
O8 W2 Na4 70.19(18) . 2_765
O15 W2 Na4 122.28(17) . 2_765
O1 W2 Na4 155.45(17) . 2_765
O5 W2 Na4 107.02(13) . 2_765
O18 W3 O11 104.5(3) . .
O18 W3 O17 102.1(2) . .
O11 W3 O17 90.5(2) . .
O18 W3 O15 100.9(3) . .
O11 W3 O15 91.3(2) . .
O17 W3 O15 155.6(2) . .
O18 W3 O2 98.2(2) . .
O11 W3 O2 157.3(2) . .
O17 W3 O2 85.6(2) . .
O15 W3 O2 83.4(2) . .
O18 W3 O5 169.9(2) . .
O11 W3 O5 84.0(2) . .
O17 W3 O5 83.0(2) . .
O15 W3 O5 73.0(2) . .
O2 W3 O5 73.38(19) . .
O22 W4 O19 104.4(3) . .
O22 W4 O20 101.5(3) . .
O19 W4 O20 91.1(2) . .
O22 W4 O17 101.8(3) . .
O19 W4 O17 90.6(2) . .
O20 W4 O17 155.5(2) . .
O22 W4 O21 99.0(2) . .
O19 W4 O21 156.6(2) . .
O20 W4 O21 83.8(2) . .
O17 W4 O21 85.0(2) . .
O22 W4 O7 171.4(2) . .
O19 W4 O7 82.8(2) . .
O20 W4 O7 73.3(2) . .
O17 W4 O7 82.7(2) . .
O21 W4 O7 73.9(2) . .
O22 W4 Na12 62.8(2) . .
O19 W4 Na12 90.9(2) . .
O20 W4 Na12 40.1(2) . .
O17 W4 Na12 164.3(2) . .
O21 W4 Na12 99.6(2) . .
O7 W4 Na12 113.04(19) . .
O26 W5 O23 104.1(3) . .
O26 W5 O24 101.5(3) . .
O23 W5 O24 94.1(2) . .
O26 W5 O20 100.7(3) . .
O23 W5 O20 89.3(2) . .
O24 W5 O20 156.0(2) . .
O26 W5 O25 98.2(2) . .
O23 W5 O25 157.2(2) . .
O24 W5 O25 86.1(2) . .
O20 W5 O25 81.8(2) . .
O26 W5 O7 169.6(2) . .
O23 W5 O7 84.3(2) . .
O24 W5 O7 83.7(2) . .
O20 W5 O7 73.0(2) . .
O25 W5 O7 73.0(2) . .
O29 W6 O31 103.0(3) . .
O29 W6 O24 93.8(3) . .
O31 W6 O24 100.4(3) . .
O29 W6 O27 95.2(3) . .
O31 W6 O27 102.1(3) . .
O24 W6 O27 153.1(2) . .
O29 W6 O28 162.6(2) . .
O31 W6 O28 94.4(3) . .
O24 W6 O28 82.9(2) . .
O27 W6 O28 80.9(2) . .
O29 W6 O30 88.5(2) . .
O31 W6 O30 167.6(2) . .
O24 W6 O30 83.0(2) . .
O27 W6 O30 72.0(2) . .
O28 W6 O30 74.1(2) . .
O29 W6 Na3 27.2(2) . .
O31 W6 Na3 123.8(2) . .
O24 W6 Na3 104.77(17) . .
O27 W6 Na3 74.30(17) . .
O28 W6 Na3 137.71(16) . .
O30 W6 Na3 65.96(13) . .
O34 W7 O28 103.8(3) . .
O34 W7 O33 104.0(3) . .
O28 W7 O33 93.0(2) . .
O34 W7 O32 101.1(3) . .
O28 W7 O32 88.3(2) . .
O33 W7 O32 153.7(2) . .
O34 W7 O4 102.0(3) . .
O28 W7 O4 153.7(2) . .
O33 W7 O4 86.1(2) . .
O32 W7 O4 81.3(2) . .
O35 W8 O25 102.3(3) . .
O35 W8 O21 100.7(3) . .
O25 W8 O21 89.7(2) . .
O35 W8 O32 102.5(3) . .
O25 W8 O32 89.4(2) . .
O21 W8 O32 156.5(2) . .
O35 W8 O3 102.9(3) . .
O25 W8 O3 154.8(2) . .
O21 W8 O3 86.8(2) . .
O32 W8 O3 84.1(2) . .
O37 W9 O36 104.2(3) . .
O37 W9 O8 101.2(3) . .
O36 W9 O8 93.9(3) . .
O37 W9 O27 101.3(3) . .
O36 W9 O27 93.6(3) . .
O8 W9 O27 153.7(2) . .
O37 W9 O33 93.9(3) . .
O36 W9 O33 161.8(2) . .
O8 W9 O33 84.1(2) . .
O27 W9 O33 80.9(2) . .
O37 W9 O30 166.8(2) . .
O36 W9 O30 87.8(2) . .
O8 W9 O30 83.2(2) . .
O27 W9 O30 72.0(2) . .
O33 W9 O30 74.0(2) . .
O37 W9 Na5 45.2(2) . 2_675
O36 W9 Na5 144.8(2) . 2_675
O8 W9 Na5 79.27(18) . 2_675
O27 W9 Na5 107.79(18) . 2_675
O33 W9 Na5 52.65(17) . 2_675
O30 W9 Na5 124.98(14) . 2_675
O37 W9 Na3 124.3(2) . .
O36 W9 Na3 26.2(2) . .
O8 W9 Na3 103.99(17) . .
O27 W9 Na3 73.85(17) . .
O33 W9 Na3 137.24(16) . .
O30 W9 Na3 65.64(14) . .
Na5 W9 Na3 169.38(8) 2_675 .
O37 W9 Na4 88.1(2) . 2_765
O36 W9 Na4 32.0(2) . 2_765
O8 W9 Na4 69.94(17) . 2_765
O27 W9 Na4 124.26(18) . 2_765
O33 W9 Na4 153.86(16) . 2_765
O30 W9 Na4 105.11(14) . 2_765
Na5 W9 Na4 116.50(8) 2_675 2_765
Na3 W9 Na4 56.69(7) . 2_765
O42 W10 O14 102.7(3) . .
O42 W10 O38 102.3(3) . .
O14 W10 O38 92.6(2) . .
O42 W10 O40 101.0(3) . .
O14 W10 O40 91.8(2) . .
O38 W10 O40 154.7(2) . .
O42 W10 O39 98.1(3) . .
O14 W10 O39 159.2(2) . .
O38 W10 O39 84.2(2) . .
O40 W10 O39 83.0(2) . .
O42 W10 O41 168.6(2) . .
O14 W10 O41 86.9(2) . .
O38 W10 O41 83.1(2) . .
O40 W10 O41 72.3(2) . .
O39 W10 O41 72.3(2) . .
O42 W10 Na3 95.6(2) . .
O14 W10 Na3 41.86(18) . .
O38 W10 Na3 133.97(17) . .
O40 W10 Na3 52.20(17) . .
O39 W10 Na3 134.89(17) . .
O41 W10 Na3 87.41(14) . .
O42 W10 Na4 57.3(2) . 2_765
O14 W10 Na4 46.09(19) . 2_765
O38 W10 Na4 94.20(18) . 2_765
O40 W10 Na4 106.61(18) . 2_765
O39 W10 Na4 154.51(16) . 2_765
O41 W10 Na4 132.84(14) . 2_765
Na3 W10 Na4 61.14(8) . 2_765
O46 W11 O10 103.9(3) . .
O46 W11 O38 102.6(3) . .
O10 W11 O38 92.0(2) . .
O46 W11 O44 99.9(3) . .
O10 W11 O44 94.4(2) . .
O38 W11 O44 154.3(2) . .
O46 W11 O43 98.5(2) . .
O10 W11 O43 157.6(2) . .
O38 W11 O43 82.5(2) . .
O44 W11 O43 82.2(2) . .
O46 W11 O47 168.7(2) . .
O10 W11 O47 85.8(2) . .
O38 W11 O47 82.5(2) . .
O44 W11 O47 73.2(2) . .
O43 W11 O47 72.0(2) . .
O50 W12 O43 101.9(3) . .
O50 W12 O45 101.3(3) . .
O43 W12 O45 90.6(2) . .
O50 W12 O49 102.3(3) . .
O43 W12 O49 88.4(3) . .
O45 W12 O49 156.1(2) . .
O50 W12 O48 102.7(3) . .
O43 W12 O48 155.4(2) . .
O45 W12 O48 86.4(2) . .
O49 W12 O48 84.7(2) . .
O50 W12 O47 170.7(2) . .
O43 W12 O47 72.0(2) . .
O45 W12 O47 72.2(2) . .
O49 W12 O47 84.8(2) . .
O48 W12 O47 83.9(2) . .
O54 W13 O52 101.9(3) . .
O54 W13 O51 102.8(3) . .
O52 W13 O51 91.0(2) . .
O54 W13 O53 101.2(3) . .
O52 W13 O53 156.6(2) . .
O51 W13 O53 87.3(3) . .
O54 W13 O48 101.5(3) . .
O52 W13 O48 87.2(2) . .
O51 W13 O48 155.5(2) . .
O53 W13 O48 84.8(2) . .
O59 W14 O55 103.2(3) . .
O59 W14 O56 102.5(3) . .
O55 W14 O56 92.3(2) . .
O59 W14 O58 100.3(3) . .
O55 W14 O58 94.2(2) . .
O56 W14 O58 154.1(2) . .
O59 W14 O51 99.7(2) . .
O55 W14 O51 157.2(2) . .
O56 W14 O51 81.9(2) . .
O58 W14 O51 82.4(2) . .
O59 W14 O60 169.8(2) . .
O55 W14 O60 85.1(2) . .
O56 W14 O60 82.9(2) . .
O58 W14 O60 72.8(2) . .
O51 W14 O60 72.3(2) . .
O59 W14 Na1 32.1(2) . 2_766
O55 W14 Na1 118.32(18) . 2_766
O56 W14 Na1 126.17(17) . 2_766
O58 W14 Na1 71.46(17) . 2_766
O51 W14 Na1 82.13(16) . 2_766
O60 W14 Na1 138.16(14) . 2_766
O62 W15 O57 104.7(3) . .
O62 W15 O56 103.1(3) . .
O57 W15 O56 92.6(2) . .
O62 W15 O40 99.4(3) . .
O57 W15 O40 91.1(2) . .
O56 W15 O40 155.4(2) . .
O62 W15 O61 98.2(2) . .
O57 W15 O61 157.0(2) . .
O56 W15 O61 84.6(2) . .
O40 W15 O61 82.5(2) . .
O62 W15 O41 167.7(2) . .
O57 W15 O41 84.6(2) . .
O56 W15 O41 84.1(2) . .
O40 W15 O41 72.0(2) . .
O61 W15 O41 72.3(2) . .
O62 W15 Na3 93.3(2) . .
O57 W15 Na3 41.22(18) . .
O56 W15 Na3 133.79(18) . .
O40 W15 Na3 53.46(17) . .
O61 W15 Na3 135.83(17) . .
O41 W15 Na3 88.58(14) . .
O62 W15 Na2 34.5(2) . .
O57 W15 Na2 72.95(19) . .
O56 W15 Na2 117.44(18) . .
O40 W15 Na2 86.90(18) . .
O61 W15 Na2 128.40(17) . .
O41 W15 Na2 148.94(15) . .
Na3 W15 Na2 60.38(9) . .
O63 W16 O61 101.6(3) . .
O63 W16 O39 103.2(3) . .
O61 W16 O39 90.1(2) . .
O63 W16 O53 101.6(3) . .
O61 W16 O53 87.5(3) . .
O39 W16 O53 155.1(2) . .
O63 W16 O49 103.6(3) . .
O61 W16 O49 154.7(2) . .
O39 W16 O49 87.1(3) . .
O53 W16 O49 84.6(3) . .
O66 W17 O65 103.5(3) . .
O66 W17 O64 101.4(3) . .
O65 W17 O64 92.9(2) . .
O66 W17 O58 99.7(3) . .
O65 W17 O58 92.4(2) . .
O64 W17 O58 156.3(2) . .
O66 W17 O52 99.2(3) . .
O65 W17 O52 157.3(2) . .
O64 W17 O52 83.9(2) . .
O58 W17 O52 82.3(2) . .
O66 W17 O60 170.3(2) . .
O65 W17 O60 84.0(2) . .
O64 W17 O60 84.2(2) . .
O58 W17 O60 73.4(2) . .
O52 W17 O60 73.3(2) . .
O68 W18 O67 103.7(3) . .
O68 W18 O64 101.0(3) . .
O67 W18 O64 92.3(2) . .
O68 W18 O44 100.2(3) . .
O67 W18 O44 91.7(2) . .
O64 W18 O44 156.8(2) . .
O68 W18 O45 99.5(3) . .
O67 W18 O45 156.8(2) . .
O64 W18 O45 84.6(2) . .
O44 W18 O45 82.7(2) . .
O68 W18 O47 170.6(2) . .
O67 W18 O47 83.6(2) . .
O64 W18 O47 84.5(2) . .
O44 W18 O47 73.2(2) . .
O45 W18 O47 73.3(2) . .
O10 Co1 O12 93.8(2) . .
O10 Co1 O14 87.9(2) . .
O12 Co1 O14 89.4(2) . .
O10 Co1 O11 92.3(2) . .
O12 Co1 O11 98.1(2) . .
O14 Co1 O11 172.4(2) . .
O10 Co1 O9 173.9(2) . .
O12 Co1 O9 92.2(2) . .
O14 Co1 O9 92.2(2) . .
O11 Co1 O9 86.9(2) . .
O10 Co1 O13 89.1(2) . .
O12 Co1 O13 176.6(2) . .
O14 Co1 O13 89.0(2) . .
O11 Co1 O13 83.4(2) . .
O9 Co1 O13 84.8(2) . .
O10 Co1 Na3 131.71(16) . .
O12 Co1 Na3 87.89(17) . .
O14 Co1 Na3 43.87(16) . .
O11 Co1 Na3 135.29(16) . .
O9 Co1 Na3 48.52(15) . .
O13 Co1 Na3 88.89(15) . .
O10 Co1 Na4 88.85(17) . 2_765
O12 Co1 Na4 43.35(16) . 2_765
O14 Co1 Na4 46.20(17) . 2_765
O11 Co1 Na4 141.36(17) . 2_765
O9 Co1 Na4 95.57(15) . 2_765
O13 Co1 Na4 135.22(15) . 2_765
Na3 Co1 Na4 60.60(8) . 2_765
O55 Co3 O57 88.0(2) . .
O55 Co3 O23 91.9(2) . .
O57 Co3 O23 92.1(2) . .
O55 Co3 O19 93.0(2) . .
O57 Co3 O19 170.9(2) . .
O23 Co3 O19 96.9(2) . .
O55 Co3 O9 176.3(2) . .
O57 Co3 O9 91.7(2) . .
O23 Co3 O9 91.8(2) . .
O19 Co3 O9 86.8(2) . .
O55 Co3 O13 90.4(2) . .
O57 Co3 O13 87.7(2) . .
O23 Co3 O13 177.7(2) . .
O19 Co3 O13 83.3(2) . .
O9 Co3 O13 85.9(2) . .
O55 Co3 Na3 130.76(16) . .
O57 Co3 Na3 42.88(17) . .
O23 Co3 Na3 88.11(17) . .
O19 Co3 Na3 135.88(16) . .
O9 Co3 Na3 49.20(15) . .
O13 Co3 Na3 90.15(15) . .
O67 Co2 O65 89.5(2) . .
O67 Co2 O19 172.3(2) . .
O65 Co2 O19 91.5(2) . .
O67 Co2 O11 92.5(2) . .
O65 Co2 O11 172.4(2) . .
O19 Co2 O11 85.5(2) . .
O67 Co2 O69 87.9(2) . .
O65 Co2 O69 88.5(2) . .
O19 Co2 O69 99.8(2) . .
O11 Co2 O69 98.9(2) . .
O67 Co2 O13 89.3(2) . .
O65 Co2 O13 89.5(2) . .
O19 Co2 O13 83.1(2) . .
O11 Co2 O13 83.2(2) . .
O69 Co2 O13 176.6(2) . .
O9 P1 O7 110.6(3) . .
O9 P1 O30 111.9(3) . .
O7 P1 O30 107.8(3) . .
O9 P1 O5 110.8(3) . .
O7 P1 O5 107.4(3) . .
O30 P1 O5 108.2(3) . .
O13 P2 O41 110.7(3) . .
O13 P2 O60 111.3(3) . .
O41 P2 O60 107.7(3) . .
O13 P2 O47 111.3(3) . .
O41 P2 O47 107.6(3) . .
O60 P2 O47 108.0(3) . .
O3W Na1 O22 100.3(3) . 1_655
O3W Na1 O59 93.9(3) . 2_766
O22 Na1 O59 165.7(3) 1_655 2_766
O3W Na1 O2W 89.4(2) . 1_655
O22 Na1 O2W 84.5(2) 1_655 1_655
O59 Na1 O2W 96.9(3) 2_766 1_655
O3W Na1 O62 80.4(2) . .
O22 Na1 O62 92.8(2) 1_655 .
O59 Na1 O62 88.4(2) 2_766 .
O2W Na1 O62 168.8(3) 1_655 .
O3W Na1 O4W 166.1(3) . .
O22 Na1 O4W 75.0(2) 1_655 .
O59 Na1 O4W 90.9(3) 2_766 .
O2W Na1 O4W 103.0(3) 1_655 .
O62 Na1 O4W 86.7(3) . .
O3W Na1 Na12 131.5(2) . 1_655
O22 Na1 Na12 67.3(2) 1_655 1_655
O59 Na1 Na12 103.9(2) 2_766 1_655
O2W Na1 Na12 44.4(2) 1_655 1_655
O62 Na1 Na12 143.5(2) . 1_655
O4W Na1 Na12 59.3(3) . 1_655
O3W Na1 Na2 116.3(2) . .
O22 Na1 Na2 61.63(17) 1_655 .
O59 Na1 Na2 110.7(2) 2_766 .
O2W Na1 Na2 139.7(2) 1_655 .
O62 Na1 Na2 44.86(17) . .
O4W Na1 Na2 49.9(2) . .
Na12 Na1 Na2 99.04(19) 1_655 .
O3W Na1 W14 113.5(2) . 2_766
O22 Na1 W14 144.55(19) 1_655 2_766
O59 Na1 W14 22.80(15) 2_766 2_766
O2W Na1 W14 85.46(19) 1_655 2_766
O62 Na1 W14 102.76(17) . 2_766
O4W Na1 W14 74.35(19) . 2_766
Na2 Na1 W14 108.97(11) . 2_766
O6W Na2 O5W 112.6(3) . .
O6W Na2 O62 161.6(3) . .
O5W Na2 O62 83.2(2) . .
O6W Na2 O7W 89.6(3) . .
O5W Na2 O7W 135.8(3) . .
O62 Na2 O7W 84.7(3) . .
O6W Na2 O4W 87.7(3) . .
O5W Na2 O4W 87.7(3) . .
O62 Na2 O4W 83.4(3) . .
O7W Na2 O4W 132.7(3) . .
O6W Na2 O29 82.3(3) . .
O5W Na2 O29 73.2(2) . .
O62 Na2 O29 112.5(2) . .
O7W Na2 O29 72.7(2) . .
O4W Na2 O29 152.8(3) . .
O6W Na2 Na1 118.4(3) . .
O5W Na2 Na1 104.0(2) . .
O62 Na2 Na1 45.41(17) . .
O7W Na2 Na1 97.0(2) . .
O4W Na2 Na1 45.53(19) . .
O29 Na2 Na1 157.4(2) . .
O6W Na2 Na3 107.9(2) . .
O5W Na2 Na3 91.8(2) . .
O62 Na2 Na3 79.97(19) . .
O7W Na2 Na3 44.2(2) . .
O4W Na2 Na3 163.2(2) . .
O29 Na2 Na3 40.45(14) . .
Na1 Na2 Na3 118.83(14) . .
O6W Na2 W15 162.6(2) . .
O5W Na2 W15 78.38(19) . .
O62 Na2 W15 24.23(15) . .
O7W Na2 W15 73.5(2) . .
O4W Na2 W15 106.8(2) . .
O29 Na2 W15 88.51(17) . .
Na1 Na2 W15 69.10(10) . .
Na3 Na2 W15 56.86(9) . .
O6W Na2 Na14 51.7(3) . .
O5W Na2 Na14 137.5(3) . .
O62 Na2 Na14 122.8(2) . .
O7W Na2 Na14 38.5(2) . .
O4W Na2 Na14 125.1(3) . .
O29 Na2 Na14 66.0(2) . .
Na1 Na2 Na14 118.21(18) . .
Na3 Na2 Na14 64.49(18) . .
W15 Na2 Na14 111.02(19) . .
O36 Na3 O29 93.7(2) . .
O36 Na3 O57 159.8(3) . .
O29 Na3 O57 88.5(2) . .
O36 Na3 O14 87.5(2) . .
O29 Na3 O14 160.3(3) . .
O57 Na3 O14 83.9(2) . .
O36 Na3 O7W 99.3(3) . .
O29 Na3 O7W 80.9(2) . .
O57 Na3 O7W 100.8(2) . .
O14 Na3 O7W 118.3(3) . .
O36 Na3 O9 85.2(2) . .
O29 Na3 O9 85.4(2) . .
O57 Na3 O9 75.0(2) . .
O14 Na3 O9 75.2(2) . .
O7W Na3 O9 165.8(3) . .
O36 Na3 O40 128.0(2) . .
O29 Na3 O40 129.0(2) . .
O57 Na3 O40 62.67(19) . .
O14 Na3 O40 62.24(19) . .
O7W Na3 O40 66.2(2) . .
O9 Na3 O40 121.3(2) . .
O36 Na3 W15 162.52(19) . .
O29 Na3 W15 102.49(18) . .
O57 Na3 W15 29.91(14) . .
O14 Na3 W15 79.42(16) . .
O7W Na3 W15 77.19(19) . .
O9 Na3 W15 102.35(15) . .
O40 Na3 W15 34.89(12) . .
O36 Na3 Co3 124.49(19) . .
O29 Na3 Co3 82.71(17) . .
O57 Na3 Co3 35.92(14) . .
O14 Na3 Co3 80.45(16) . .
O7W Na3 Co3 134.0(2) . .
O9 Na3 Co3 39.31(13) . .
O40 Na3 Co3 92.87(14) . .
W15 Na3 Co3 64.90(6) . .
O36 Na3 Co1 83.05(17) . .
O29 Na3 Co1 124.7(2) . .
O57 Na3 Co1 79.22(16) . .
O14 Na3 Co1 35.95(14) . .
O7W Na3 Co1 154.2(2) . .
O9 Na3 Co1 39.33(12) . .
O40 Na3 Co1 91.97(14) . .
W15 Na3 Co1 92.80(8) . .
Co3 Na3 Co1 56.57(6) . .
O36 Na3 W10 103.01(18) . .
O29 Na3 W10 162.3(2) . .
O57 Na3 W10 77.83(15) . .
O14 Na3 W10 29.68(14) . .
O7W Na3 W10 90.6(2) . .
O9 Na3 W10 101.57(15) . .
O40 Na3 W10 33.90(12) . .
W15 Na3 W10 60.25(5) . .
Co3 Na3 W10 92.34(8) . .
Co1 Na3 W10 64.07(6) . .
O36 Na3 Na2 125.8(2) . .
O29 Na3 Na2 51.63(18) . .
O57 Na3 Na2 70.36(16) . .
O14 Na3 Na2 139.82(19) . .
O7W Na3 Na2 43.1(2) . .
O9 Na3 Na2 123.85(17) . .
O40 Na3 Na2 78.42(15) . .
W15 Na3 Na2 62.76(9) . .
Co3 Na3 Na2 94.40(10) . .
Co1 Na3 Na2 149.23(12) . .
W10 Na3 Na2 112.24(11) . .
O16 Na4 O8W 81.5(2) . .
O16 Na4 O36 172.4(3) . 2_765
O8W Na4 O36 91.4(2) . 2_765
O16 Na4 O12 106.0(2) . 2_765
O8W Na4 O12 99.5(2) . 2_765
O36 Na4 O12 77.8(2) 2_765 2_765
O16 Na4 O9W 105.4(4) . .
O8W Na4 O9W 80.4(4) . .
O36 Na4 O9W 70.4(3) 2_765 .
O12 Na4 O9W 148.3(4) 2_765 .
O16 Na4 O14 107.2(2) . 2_765
O8W Na4 O14 166.8(3) . 2_765
O36 Na4 O14 80.3(2) 2_765 2_765
O12 Na4 O14 68.8(2) 2_765 2_765
O9W Na4 O14 106.1(4) . 2_765
O16 Na4 O42 74.8(2) . 2_765
O8W Na4 O42 134.2(2) . 2_765
O36 Na4 O42 108.7(2) 2_765 2_765
O12 Na4 O42 124.3(2) 2_765 2_765
O9W Na4 O42 69.3(3) . 2_765
O14 Na4 O42 58.79(18) 2_765 2_765
O16 Na4 W10 88.28(17) . 2_765
O8W Na4 W10 163.4(2) . 2_765
O36 Na4 W10 97.95(18) 2_765 2_765
O12 Na4 W10 95.92(16) 2_765 2_765
O9W Na4 W10 89.8(3) . 2_765
O14 Na4 W10 29.83(13) 2_765 2_765
O42 Na4 W10 29.28(12) 2_765 2_765
O16 Na4 Na3 146.8(2) . 2_765
O8W Na4 Na3 130.6(2) . 2_765
O36 Na4 Na3 39.64(16) 2_765 2_765
O12 Na4 Na3 79.46(16) 2_765 2_765
O9W Na4 Na3 77.1(3) . 2_765
O14 Na4 Na3 43.26(14) 2_765 2_765
O42 Na4 Na3 75.41(15) 2_765 2_765
W10 Na4 Na3 58.57(8) 2_765 2_765
O16 Na4 Co1 108.51(18) . 2_765
O8W Na4 Co1 133.6(2) . 2_765
O36 Na4 Co1 78.41(17) 2_765 2_765
O12 Na4 Co1 34.22(14) 2_765 2_765
O9W Na4 Co1 134.5(3) . 2_765
O14 Na4 Co1 34.67(13) 2_765 2_765
O42 Na4 Co1 91.32(15) 2_765 2_765
W10 Na4 Co1 62.22(6) 2_765 2_765
Na3 Na4 Co1 58.00(8) 2_765 2_765
O16 Na4 Na20 75.1(2) . .
O8W Na4 Na20 44.6(2) . .
O36 Na4 Na20 97.9(2) 2_765 .
O12 Na4 Na20 144.1(2) 2_765 .
O9W Na4 Na20 44.0(3) . .
O14 Na4 Na20 146.4(2) 2_765 .
O42 Na4 Na20 91.08(19) 2_765 .
W10 Na4 Na20 119.95(16) 2_765 .
Na3 Na4 Na20 119.72(17) 2_765 .
Co1 Na4 Na20 176.06(17) 2_765 .
O16 Na4 Na10 98.3(2) . .
O8W Na4 Na10 38.5(2) . .
O36 Na4 Na10 74.2(2) 2_765 .
O12 Na4 Na10 126.8(2) 2_765 .
O9W Na4 Na10 42.4(3) . .
O14 Na4 Na10 144.8(2) 2_765 .
O42 Na4 Na10 107.3(2) 2_765 .
W10 Na4 Na10 131.86(16) 2_765 .
Na3 Na4 Na10 104.16(16) 2_765 .
Co1 Na4 Na10 150.66(16) 2_765 .
O13W Na5 O12W 90.4(3) . .
O13W Na5 O11W 109.5(3) . .
O12W Na5 O11W 148.6(3) . .
O13W Na5 O46 170.4(3) . 1_465
O12W Na5 O46 83.1(2) . 1_465
O11W Na5 O46 73.8(2) . 1_465
O13W Na5 O10W 80.7(3) . .
O12W Na5 O10W 83.0(3) . .
O11W Na5 O10W 76.8(2) . .
O46 Na5 O10W 91.5(2) 1_465 .
O13W Na5 O37 111.4(3) . 2_675
O12W Na5 O37 89.8(3) . 2_675
O11W Na5 O37 104.3(2) . 2_675
O46 Na5 O37 75.8(2) 1_465 2_675
O10W Na5 O37 166.1(3) . 2_675
O13W Na5 O33 79.0(2) . 2_675
O12W Na5 O33 141.0(3) . 2_675
O11W Na5 O33 68.8(2) . 2_675
O46 Na5 O33 110.5(2) 1_465 2_675
O10W Na5 O33 130.8(2) . 2_675
O37 Na5 O33 60.67(18) 2_675 2_675
O13W Na5 W9 105.1(2) . 2_675
O12W Na5 W9 116.9(2) . 2_675
O11W Na5 W9 82.03(18) . 2_675
O46 Na5 W9 84.27(17) 1_465 2_675
O10W Na5 W9 158.7(2) . 2_675
O37 Na5 W9 27.44(13) 2_675 2_675
O33 Na5 W9 35.33(12) 2_675 2_675
O13W Na5 Na6 83.7(2) . .
O12W Na5 Na6 123.3(2) . .
O11W Na5 Na6 40.54(17) . .
O46 Na5 Na6 94.04(19) 1_465 .
O10W Na5 Na6 40.27(18) . .
O37 Na5 Na6 144.4(2) 2_675 .
O33 Na5 Na6 93.03(16) 2_675 .
W9 Na5 Na6 119.08(12) 2_675 .
O13W Na5 Na22 91.3(3) . 1_465
O12W Na5 Na22 43.6(3) . 1_465
O11W Na5 Na22 152.2(3) . 1_465
O46 Na5 Na22 88.8(3) 1_465 1_465
O10W Na5 Na22 126.2(3) . 1_465
O37 Na5 Na22 49.4(3) 2_675 1_465
O33 Na5 Na22 98.7(3) 2_675 1_465
W9 Na5 Na22 74.7(2) 2_675 1_465
Na6 Na5 Na22 166.1(3) . 1_465
O16W Na6 O10W 166.9(4) . .
O16W Na6 O11W 90.4(4) . .
O10W Na6 O11W 82.0(3) . .
O16W Na6 O35 79.5(4) . .
O10W Na6 O35 108.8(3) . .
O11W Na6 O35 168.9(3) . .
O16W Na6 O14W 102.4(4) . .
O10W Na6 O14W 87.4(3) . .
O11W Na6 O14W 83.5(3) . .
O35 Na6 O14W 94.1(3) . .
O16W Na6 O15W 86.6(4) . .
O10W Na6 O15W 83.8(3) . .
O11W Na6 O15W 97.2(3) . .
O35 Na6 O15W 86.9(3) . .
O14W Na6 O15W 171.0(4) . .
O16W Na6 Na5 124.3(4) . .
O10W Na6 Na5 44.37(19) . .
O11W Na6 Na5 42.04(18) . .
O35 Na6 Na5 148.9(2) . .
O14W Na6 Na5 99.0(3) . .
O15W Na6 Na5 76.1(2) . .
O31W Na7 O17W 173.0(5) . .
O31W Na7 O18W 102.9(5) . .
O17W Na7 O18W 83.0(3) . .
O31W Na7 O19W 93.5(5) . .
O17W Na7 O19W 81.7(3) . .
O18W Na7 O19W 100.7(3) . .
O31W Na7 O26 77.4(5) . 2_766
O17W Na7 O26 96.8(3) . 2_766
O18W Na7 O26 177.8(3) . 2_766
O19W Na7 O26 81.4(3) . 2_766
O31W Na7 O1W 86.2(5) . 1_655
O17W Na7 O1W 96.8(3) . 1_655
O18W Na7 O1W 97.3(3) . 1_655
O19W Na7 O1W 161.6(3) . 1_655
O26 Na7 O1W 80.5(3) 2_766 1_655
O31W Na7 Na9 50.8(5) . 1_655
O17W Na7 Na9 128.6(3) . 1_655
O18W Na7 Na9 124.7(3) . 1_655
O19W Na7 Na9 125.0(3) . 1_655
O26 Na7 Na9 53.9(2) 2_766 1_655
O1W Na7 Na9 43.5(3) 1_655 1_655
O31W Na7 Na21 55.0(5) . 1_655
O17W Na7 Na21 122.9(3) . 1_655
O18W Na7 Na21 135.7(3) . 1_655
O19W Na7 Na21 117.0(3) . 1_655
O26 Na7 Na21 42.8(2) 2_766 1_655
O1W Na7 Na21 48.9(3) 1_655 1_655
O31W Na7 Na8 146.3(5) . .
O17W Na7 Na8 39.9(2) . .
O18W Na7 Na8 43.5(2) . .
O19W Na7 Na8 94.9(3) . .
O26 Na7 Na8 136.1(2) 2_766 .
O1W Na7 Na8 95.5(3) 1_655 .
Na9 Na7 Na8 138.9(3) 1_655 .
Na21 Na7 Na8 142.9(2) 1_655 .
O31W Na7 Na17 58.8(6) . 2_766
O17W Na7 Na17 115.1(4) . 2_766
O18W Na7 Na17 120.5(4) . 2_766
O19W Na7 Na17 38.0(4) . 2_766
O26 Na7 Na17 61.5(3) 2_766 2_766
O1W Na7 Na17 131.8(4) 1_655 2_766
Na8 Na7 Na17 132.3(4) . 2_766
O54 Na8 O50 173.1(3) . 2_756
O54 Na8 O17W 99.2(3) . .
O50 Na8 O17W 82.7(3) 2_756 .
O54 Na8 O21W 97.5(3) . .
O50 Na8 O21W 88.9(3) 2_756 .
O17W Na8 O21W 95.5(3) . .
O54 Na8 O20W 93.7(3) . 2_756
O50 Na8 O20W 84.1(3) 2_756 2_756
O17W Na8 O20W 166.8(3) . 2_756
O21W Na8 O20W 85.6(4) . 2_756
O54 Na8 O18W 87.5(3) . .
O50 Na8 O18W 86.2(3) 2_756 .
O17W Na8 O18W 82.1(3) . .
O21W Na8 O18W 174.8(4) . .
O20W Na8 O18W 95.7(3) 2_756 .
O54 Na8 Na7 90.6(2) . .
O50 Na8 Na7 86.6(2) 2_756 .
O17W Na8 Na7 40.9(2) . .
O21W Na8 Na7 136.4(3) . .
O20W Na8 Na7 136.7(3) 2_756 .
O18W Na8 Na7 41.45(19) . .
O1W Na9 O70W 165.9(7) . .
O1W Na9 O66 114.7(5) . .
O70W Na9 O66 75.2(5) . .
O1W Na9 O31W 89.1(6) . 1_455
O66 Na9 O31W 145.8(6) . 1_455
O1W Na9 O26 81.6(4) . 2_666
O66 Na9 O26 132.8(5) . 2_666
O31W Na9 O26 71.9(5) 1_455 2_666
O1W Na9 O24W 91.4(5) . .
O70W Na9 O24W 101.5(6) . .
O66 Na9 O24W 72.5(4) . .
O31W Na9 O24W 83.3(6) 1_455 .
O26 Na9 O24W 154.2(6) 2_666 .
O1W Na9 O22W 86.2(5) . 2_666
O66 Na9 O22W 67.5(3) . 2_666
O31W Na9 O22W 141.9(6) 1_455 2_666
O26 Na9 O22W 70.1(3) 2_666 2_666
O24W Na9 O22W 134.5(5) . 2_666
O1W Na9 Na7 50.4(3) . 1_455
O66 Na9 Na7 164.7(5) . 1_455
O31W Na9 Na7 47.3(4) 1_455 1_455
O26 Na9 Na7 48.6(2) 2_666 1_455
O24W Na9 Na7 108.6(5) . 1_455
O22W Na9 Na7 104.5(4) 2_666 1_455
O8W Na10 O27W 140.5(5) . .
O8W Na10 O26W 127.6(5) . .
O27W Na10 O26W 87.0(5) . .
O8W Na10 O25W 93.2(3) . .
O27W Na10 O25W 77.0(4) . .
O26W Na10 O25W 74.4(4) . .
O8W Na10 O9W 81.8(4) . .
O27W Na10 O9W 132.5(6) . .
O26W Na10 O9W 72.2(5) . .
O25W Na10 O9W 132.7(5) . .
O8W Na10 O37 77.3(3) . 2_765
O27W Na10 O37 82.4(4) . 2_765
O26W Na10 O37 145.3(5) . 2_765
O25W Na10 O37 133.9(4) . 2_765
O9W Na10 O37 91.0(4) . 2_765
O8W Na10 Na11 127.3(4) . .
O27W Na10 Na11 39.8(4) . .
O26W Na10 Na11 70.1(4) . .
O25W Na10 Na11 38.6(2) . .
O9W Na10 Na11 141.7(4) . .
O37 Na10 Na11 117.1(3) 2_765 .
O8W Na10 Na4 39.5(2) . .
O27W Na10 Na4 158.7(5) . .
O26W Na10 Na4 106.2(4) . .
O25W Na10 Na4 122.3(3) . .
O9W Na10 Na4 42.8(3) . .
O37 Na10 Na4 77.2(2) 2_765 .
Na11 Na10 Na4 160.7(3) . .
Na11 O27W Na10 99.6(6) . .
O30W Na11 O25W 108.1(5) . .
O30W Na11 O27W 95.6(6) . .
O25W Na11 O27W 81.2(5) . .
O30W Na11 O28W 53.0(4) . 1_455
O25W Na11 O28W 63.3(3) . 1_455
O27W Na11 O28W 113.7(5) . 1_455
O30W Na11 O29W 85.3(5) . 1_455
O25W Na11 O29W 86.6(4) . 1_455
O27W Na11 O29W 167.5(5) . 1_455
O28W Na11 O29W 57.3(3) 1_455 1_455
O30W Na11 O68 136.9(5) . .
O25W Na11 O68 99.9(4) . .
O27W Na11 O68 121.0(5) . .
O28W Na11 O68 119.0(4) 1_455 .
O29W Na11 O68 63.9(3) 1_455 .
O30W Na11 Na10 96.8(5) . .
O25W Na11 Na10 42.1(3) . .
O27W Na11 Na10 40.6(4) . .
O28W Na11 Na10 82.1(3) 1_455 .
O29W Na11 Na10 126.9(4) 1_455 .
O68 Na11 Na10 125.5(3) . .
O25W Na20 O46W 88.6(4) . .
O25W Na20 O52W 92.8(7) . .
O46W Na20 O52W 87.4(5) . .
O25W Na20 O9W 148.7(5) . .
O46W Na20 O9W 96.7(5) . .
O52W Na20 O9W 56.9(7) . .
O25W Na20 O8W 94.7(4) . .
O46W Na20 O8W 175.9(5) . .
O52W Na20 O8W 90.0(5) . .
O9W Na20 O8W 79.2(4) . .
O25W Na20 O15 91.2(3) . .
O46W Na20 O15 96.7(4) . .
O52W Na20 O15 174.4(6) . .
O9W Na20 O15 118.5(4) . .
O8W Na20 O15 85.7(3) . .
O25W Na20 O46W 124.2(4) . 2_665
O9W Na20 O46W 80.8(4) . 2_665
O8W Na20 O46W 128.9(4) . 2_665
O15 Na20 O46W 64.0(3) . 2_665
O25W Na20 Na4 137.0(3) . .
O46W Na20 Na4 134.4(4) . .
O52W Na20 Na4 87.9(5) . .
O9W Na20 Na4 45.0(3) . .
O8W Na20 Na4 42.33(19) . .
O15 Na20 Na4 86.5(2) . .
O46W Na20 Na4 93.0(3) 2_665 .
O34 Na22 O12W 79.2(4) 1_545 1_645
O34 Na22 O6 81.3(4) 1_545 2_665
O12W Na22 O6 147.7(6) 1_645 2_665
O34 Na22 O37 122.1(6) 1_545 2_765
O12W Na22 O37 82.0(4) 1_645 2_765
O6 Na22 O37 130.3(6) 2_665 2_765
O34 Na22 Na5 91.9(4) 1_545 1_645
O12W Na22 Na5 39.7(3) 1_645 1_645
O6 Na22 Na5 166.3(5) 2_665 1_645
O37 Na22 Na5 45.1(2) 2_765 1_645
O34 Na22 Na14 106.4(5) 1_545 2_765
O12W Na22 Na14 146.4(5) 1_645 2_765
O6 Na22 Na14 64.5(3) 2_665 2_765
O37 Na22 Na14 66.8(3) 2_765 2_765
Na5 Na22 Na14 106.7(4) 1_645 2_765
Na22 O52W Na20 126.2(12) . .
O2W Na12 O22W 83.4(4) . .
O2W Na12 O20 101.7(4) . .
O22W Na12 O20 82.5(3) . .
O2W Na12 O4W 91.7(4) . 1_455
O22W Na12 O4W 175.1(4) . 1_455
O20 Na12 O4W 99.2(3) . 1_455
O2W Na12 O66 102.1(4) . 2_666
O22W Na12 O66 65.0(3) . 2_666
O20 Na12 O66 136.7(4) . 2_666
O4W Na12 O66 115.7(3) 1_455 2_666
O2W Na12 O58 71.4(3) . 2_666
O22W Na12 O58 106.6(4) . 2_666
O20 Na12 O58 167.5(4) . 2_666
O4W Na12 O58 71.2(3) 1_455 2_666
O66 Na12 O58 55.8(2) 2_666 2_666
O2W Na12 Na1 46.9(2) . 1_455
O22W Na12 Na1 129.9(4) . 1_455
O20 Na12 Na1 99.0(3) . 1_455
O4W Na12 Na1 45.4(2) 1_455 1_455
O66 Na12 Na1 123.6(3) 2_666 1_455
O58 Na12 Na1 68.6(2) 2_666 1_455
O2W Na12 W4 80.7(3) . .
O22W Na12 W4 100.3(3) . .
O20 Na12 W4 29.49(16) . .
O4W Na12 W4 79.4(2) 1_455 .
O66 Na12 W4 164.3(3) 2_666 .
O58 Na12 W4 138.2(3) 2_666 .
Na1 Na12 W4 69.56(17) 1_455 .
O22W Na21 O66 78.7(4) 2_666 .
O22W Na21 O26 83.6(4) 2_666 2_666
O66 Na21 O26 162.1(6) . 2_666
O22W Na21 O1W 87.5(5) 2_666 .
O66 Na21 O1W 103.5(5) . .
O26 Na21 O1W 77.7(4) 2_666 .
O22W Na21 O31W 148.4(6) 2_666 1_455
O66 Na21 O31W 129.1(6) . 1_455
O26 Na21 O31W 68.6(4) 2_666 1_455
O1W Na21 O31W 72.7(5) . 1_455
O22W Na21 Na7 107.1(4) 2_666 1_455
O66 Na21 Na7 145.2(5) . 1_455
O26 Na21 Na7 44.1(3) 2_666 1_455
O1W Na21 Na7 44.3(3) . 1_455
O31W Na21 Na7 41.9(3) 1_455 1_455
W11 O10 Co1 145.8(3) . .
W4 O19 Co2 122.1(3) . .
W4 O19 Co3 134.1(3) . .
Co2 O19 Co3 101.8(2) . .
W14 O55 Co3 145.4(3) . .
W5 O23 Co3 136.4(3) . .
W5 O24 W6 148.2(3) . .
W8 O25 W5 126.3(3) . .
W8 O25 Na17 113.9(5) . .
W5 O25 Na17 117.0(5) . .
W12 O43 W11 126.4(3) . .
W15 O56 W14 145.4(3) . .
W3 O11 Co1 133.1(3) . .
W3 O11 Co2 123.0(3) . .
Co1 O11 Co2 101.4(2) . .
W3 O17 W4 149.7(3) . .
W1 O1 W2 126.2(3) . .
W11 O44 W18 122.8(3) . .
W10 O38 W11 146.3(3) . .
W2 O12 Co1 135.1(3) . .
W2 O12 Na4 119.5(3) . 2_765
Co1 O12 Na4 102.4(2) . 2_765
P2 O13 Co3 124.6(3) . .
P2 O13 Co2 121.8(3) . .
Co3 O13 Co2 91.6(2) . .
P2 O13 Co1 125.0(3) . .
Co3 O13 Co1 92.5(2) . .
Co2 O13 Co1 91.8(2) . .
W4 O20 W5 123.7(3) . .
W4 O20 Na12 110.4(3) . .
W5 O20 Na12 124.5(3) . .
W10 O14 Co1 143.0(3) . .
W10 O14 Na3 108.5(3) . .
Co1 O14 Na3 100.2(2) . .
W10 O14 Na4 104.1(3) . 2_765
Co1 O14 Na4 99.1(2) . 2_765
Na3 O14 Na4 89.3(2) . 2_765
W13 O51 W14 125.8(3) . .
W13 O51 Na13 113.4(3) . 2_766
W14 O51 Na13 101.8(3) . 2_766
P1 O9 Co3 124.1(3) . .
P1 O9 Co1 123.8(3) . .
Co3 O9 Co1 96.7(2) . .
P1 O9 Na3 120.0(3) . .
Co3 O9 Na3 91.5(2) . .
Co1 O9 Na3 92.15(19) . .
W15 O57 Co3 144.9(3) . .
W15 O57 Na3 108.9(3) . .
Co3 O57 Na3 101.2(2) . .
W8 O21 W4 126.1(3) . .
W12 O45 W18 125.2(3) . .
W13 O52 W17 125.2(3) . .
W1 O2 W3 125.8(3) . .
W1 O2 Na14 99.9(3) . 1_455
W3 O2 Na14 113.2(3) . 1_455
W17 O64 W18 145.2(3) . .
W16 O39 W10 126.7(3) . .
W17 O65 Co2 144.3(3) . .
W8 O32 W7 154.2(3) . .
W14 O58 W17 123.7(3) . .
W14 O58 Na12 134.9(3) . 2_666
W17 O58 Na12 96.1(3) . 2_666
W3 O15 W2 124.3(3) . .
W3 O15 Na20 113.3(3) . .
W2 O15 Na20 119.0(3) . .
W1 O3 W8 151.1(3) . .
W2 O8 W9 149.4(3) . .
W12 O48 W13 151.2(3) . .
W18 O67 Co2 145.6(3) . .
W10 O40 W15 125.1(3) . .
W10 O40 Na3 93.9(2) . .
W15 O40 Na3 91.6(2) . .
W1 O4 W7 153.6(3) . .
W16 O61 W15 126.9(3) . .
W6 O27 W9 124.7(3) . .
Na10 O8W Na4 102.0(3) . .
Na4 O8W Na20 93.1(3) . .
W16 O53 W13 151.9(3) . .
W7 O33 W9 127.3(3) . .
W7 O33 Na5 140.1(3) . 2_675
W9 O33 Na5 92.0(2) . 2_675
W7 O28 W6 126.3(3) . .
W11 O46 Na5 134.4(3) . 1_645
P2 O47 W18 125.1(3) . .
P2 O47 W11 124.8(3) . .
W18 O47 W11 90.05(18) . .
P2 O47 W12 127.0(3) . .
W18 O47 W12 89.03(17) . .
W11 O47 W12 89.38(17) . .
W14 O59 Na1 125.1(3) . 2_766
W14 O59 Na13 121.5(3) . .
Na1 O59 Na13 113.4(3) 2_766 .
P2 O41 W15 124.4(3) . .
P2 O41 W10 124.6(3) . .
W15 O41 W10 90.19(18) . .
W8 O35 Na6 145.2(3) . .
W6 O29 Na3 132.5(3) . .
W6 O29 Na2 132.8(3) . .
Na3 O29 Na2 87.9(2) . .
W9 O36 Na3 133.9(3) . .
W9 O36 Na4 125.5(3) . 2_765
Na3 O36 Na4 97.4(2) . 2_765
W2 O16 Na4 145.4(3) . .
P1 O30 W6 127.9(3) . .
P1 O30 W9 127.1(3) . .
W6 O30 W9 90.42(18) . .
W16 O49 W12 152.7(3) . .
W4 O22 Na1 151.7(3) . 1_455
W9 O37 Na10 128.4(4) . 2_765
W9 O37 Na5 107.3(3) . 2_675
Na10 O37 Na5 116.1(3) 2_765 2_675
W9 O37 Na22 151.3(4) . 2_765
Na10 O37 Na22 61.3(3) 2_765 2_765
Na5 O37 Na22 85.6(3) 2_675 2_765
P2 O60 W17 125.6(3) . .
P2 O60 W14 125.2(3) . .
W17 O60 W14 89.34(18) . .
P1 O5 W2 125.1(3) . .
P1 O5 W3 124.3(3) . .
W2 O5 W3 89.73(17) . .
P1 O5 W1 128.1(3) . .
W2 O5 W1 89.52(17) . .
W3 O5 W1 88.26(16) . .
W15 O62 Na2 121.2(3) . .
W15 O62 Na1 146.3(3) . .
Na2 O62 Na1 89.7(2) . .
Na11 O25W Na10 99.3(4) . .
W18 O68 Na11 106.6(3) . .
W18 O68 Na16 170.0(6) . 1_545
Na11 O68 Na16 82.3(5) . 1_545
W18 O68 Na17 144.5(5) . 1_545
Na11 O68 Na17 98.6(5) . 1_545
Na6 O10W Na5 95.4(3) . .
W10 O42 Na4 93.4(2) . 2_765
W7 O34 Na22 149.4(5) . 1_565
W13 O54 Na8 165.8(4) . .
P1 O7 W5 125.2(3) . .
P1 O7 W4 125.0(3) . .
W5 O7 W4 89.74(18) . .
Na2 O5W Na13 130.2(3) . .
Na6 O11W Na5 97.4(3) . .
W5 O26 Na21 127.8(4) . 2_666
W5 O26 Na7 138.1(3) . 2_766
W5 O26 Na9 143.4(4) . 2_666
Na7 O26 Na9 77.5(3) 2_766 2_666
W12 O50 Na8 133.2(3) . 2_756
Na5 O12W Na22 96.7(4) . 1_465
W17 O66 Na21 142.6(4) . .
W17 O66 Na9 144.9(4) . .
W17 O66 Na12 101.3(3) . 2_666
O5W Na13 O1W 85.8(3) . 2_666
O5W Na13 O59 107.7(3) . .
O1W Na13 O59 121.9(4) 2_666 .
O5W Na13 O51 90.4(3) . 2_766
O1W Na13 O51 101.0(3) 2_666 2_766
O59 Na13 O51 133.8(3) . 2_766
Na8 O17W Na7 99.2(3) . .
Na1 O4W Na2 84.5(3) . .
Na1 O4W Na12 75.3(3) . 1_655
Na2 O4W Na12 133.4(3) . 1_655
Na6 O14W Na16 110.5(6) . .
Na7 O18W Na8 95.1(3) . .
Na2 O7W Na3 92.7(3) . .
Na2 O7W Na14 108.3(4) . .
Na3 O7W Na14 105.7(3) . .
W1 O6 Na22 147.4(4) . 2_665
Na7 O1W Na21 86.8(4) 1_455 .
Na7 O1W Na13 122.5(4) 1_455 2_666
Na6 O15W Na14 120.5(4) . 1_455
Na20 O9W Na4 91.0(5) . .
Na10 O9W Na4 94.8(5) . .
Na7 O19W Na17 108.4(7) . 2_766
O7W Na14 O15W 156.3(5) . 1_655
O7W Na14 O2 102.3(4) . 1_655
O15W Na14 O2 100.0(3) 1_655 1_655
O7W Na14 Na22 143.0(5) . 2_765
O15W Na14 Na22 52.1(3) 1_655 2_765
O2 Na14 Na22 74.5(3) 1_655 2_765
O7W Na14 Na3 34.8(2) . .
O15W Na14 Na3 133.3(3) 1_655 .
O2 Na14 Na3 120.5(3) 1_655 .
Na22 Na14 Na3 114.6(3) 2_765 .
O7W Na14 Na2 33.2(2) . .
O15W Na14 Na2 124.6(4) 1_655 .
O2 Na14 Na2 123.9(3) 1_655 .
Na22 Na14 Na2 159.3(3) 2_765 .
Na3 Na14 Na2 50.05(13) . .
Na7 O31W Na9 81.9(5) . 1_655
Na7 O31W Na21 83.1(5) . 1_655
O25 Na17 O19W 88.7(6) . 2_766
O25 Na17 O68 149.7(10) . 1_565
O19W Na17 O68 72.3(5) 2_766 1_565
O25 Na17 Na7 83.3(5) . 2_766
O19W Na17 Na7 33.5(4) 2_766 2_766
O68 Na17 Na7 92.4(5) 1_565 2_766
O14W Na16 O68 119.9(8) . 1_565

loop_
_geom_bond_atom_site_label_1
_geom_bond_atom_site_label_2
_geom_bond_distance
_geom_bond_site_symmetry_2
W1 O6 1.716(6) .
W1 O4 1.879(5) .
W1 O1 1.884(6) .
W1 O2 1.899(5) .
W1 O3 1.905(6) .
W1 O5 2.524(5) .
W2 O16 1.715(5) .
W2 O12 1.792(5) .
W2 O8 1.903(6) .
W2 O15 1.959(6) .
W2 O1 2.020(5) .
W2 O5 2.421(5) .
W2 Na4 3.725(4) 2_765
W3 O18 1.720(5) .
W3 O11 1.827(5) .
W3 O17 1.907(5) .
W3 O15 1.914(6) .
W3 O2 1.980(5) .
W3 O5 2.434(5) .
W4 O22 1.715(6) .
W4 O19 1.835(5) .
W4 O20 1.908(5) .
W4 O17 1.912(5) .
W4 O21 1.973(5) .
W4 O7 2.438(5) .
W4 Na12 3.632(9) .
W5 O26 1.719(6) .
W5 O23 1.780(5) .
W5 O24 1.910(6) .
W5 O20 1.971(6) .
W5 O25 2.012(6) .
W5 O7 2.409(5) .
W6 O29 1.740(6) .
W6 O31 1.740(6) .
W6 O24 1.921(6) .
W6 O27 1.932(6) .
W6 O28 2.098(6) .
W6 O30 2.411(5) .
W6 Na3 3.689(3) .
W7 O34 1.721(6) .
W7 O28 1.835(6) .
W7 O33 1.843(5) .
W7 O32 1.951(6) .
W7 O4 1.963(5) .
W8 O35 1.712(6) .
W8 O25 1.877(6) .
W8 O21 1.890(6) .
W8 O32 1.900(6) .
W8 O3 1.921(6) .
W9 O37 1.724(6) .
W9 O36 1.751(6) .
W9 O8 1.929(6) .
W9 O27 1.933(5) .
W9 O33 2.066(5) .
W9 O30 2.413(5) .
W9 Na5 3.570(4) 2_675
W9 Na3 3.706(3) .
W9 Na4 3.729(4) 2_765
W10 O42 1.715(6) .
W10 O14 1.795(6) .
W10 O38 1.903(6) .
W10 O40 1.923(5) .
W10 O39 2.018(6) .
W10 O41 2.419(5) .
W10 Na3 3.439(3) .
W10 Na4 3.501(4) 2_765
W11 O46 1.721(6) .
W11 O10 1.767(5) .
W11 O38 1.919(5) .
W11 O44 1.925(5) .
W11 O43 2.033(5) .
W11 O47 2.422(5) .
W12 O50 1.716(5) .
W12 O43 1.867(6) .
W12 O45 1.878(6) .
W12 O49 1.916(6) .
W12 O48 1.926(6) .
W12 O47 2.528(5) .
W13 O54 1.717(6) .
W13 O52 1.867(5) .
W13 O51 1.878(5) .
W13 O53 1.933(6) .
W13 O48 1.936(6) .
W14 O59 1.735(6) .
W14 O55 1.768(5) .
W14 O56 1.919(6) .
W14 O58 1.922(6) .
W14 O51 2.043(5) .
W14 O60 2.436(5) .
W14 Na1 3.665(3) 2_766
W15 O62 1.727(6) .
W15 O57 1.786(5) .
W15 O56 1.913(6) .
W15 O40 1.939(6) .
W15 O61 2.017(5) .
W15 O41 2.419(5) .
W15 Na3 3.389(3) .
W15 Na2 3.598(4) .
W16 O63 1.725(6) .
W16 O61 1.868(5) .
W16 O39 1.874(6) .
W16 O53 1.904(6) .
W16 O49 1.911(6) .
W17 O66 1.733(6) .
W17 O65 1.771(6) .
W17 O64 1.906(6) .
W17 O58 1.934(6) .
W17 O52 2.024(6) .
W17 O60 2.399(5) .
W18 O68 1.728(6) .
W18 O67 1.768(5) .
W18 O64 1.926(6) .
W18 O44 1.959(6) .
W18 O45 2.012(6) .
W18 O47 2.399(5) .
Co1 O10 2.027(5) .
Co1 O12 2.049(6) .
Co1 O14 2.050(6) .
Co1 O11 2.072(5) .
Co1 O9 2.179(5) .
Co1 O13 2.255(6) .
Co1 Na3 3.436(3) .
Co1 Na4 3.557(4) 2_765
Co3 O55 2.028(6) .
Co3 O57 2.035(5) .
Co3 O23 2.042(6) .
Co3 O19 2.067(5) .
Co3 O9 2.156(5) .
Co3 O13 2.231(6) .
Co3 Na3 3.402(3) .
Co2 O67 2.006(5) .
Co2 O65 2.022(6) .
Co2 O19 2.065(5) .
Co2 O11 2.098(6) .
Co2 O69 2.140(6) .
Co2 O13 2.240(5) .
P1 O9 1.533(6) .
P1 O7 1.551(5) .
P1 O30 1.552(6) .
P1 O5 1.561(5) .
P2 O13 1.541(6) .
P2 O41 1.541(6) .
P2 O60 1.548(6) .
P2 O47 1.554(6) .
Na1 O3W 2.322(7) .
Na1 O22 2.366(7) 1_655
Na1 O59 2.382(7) 2_766
Na1 O2W 2.407(7) 1_655
Na1 O62 2.408(7) .
Na1 O4W 2.424(8) .
Na1 Na12 3.293(9) 1_655
Na1 Na2 3.381(6) .
Na2 O6W 2.333(8) .
Na2 O5W 2.362(8) .
Na2 O62 2.385(7) .
Na2 O7W 2.408(9) .
Na2 O4W 2.599(10) .
Na2 O29 2.760(8) .
Na2 Na3 3.518(6) .
Na2 Na14 4.175(11) .
Na3 O36 2.271(7) .
Na3 O29 2.284(6) .
Na3 O57 2.360(6) .
Na3 O14 2.420(6) .
Na3 O7W 2.454(8) .
Na3 O9 2.576(6) .
Na3 O40 2.724(6) .
Na4 O16 2.387(6) .
Na4 O8W 2.414(7) .
Na4 O36 2.427(7) 2_765
Na4 O12 2.500(6) 2_765
Na4 O9W 2.530(14) .
Na4 O14 2.600(7) 2_765
Na4 O42 2.952(7) 2_765
Na4 Na20 3.579(8) .
Na4 Na10 3.709(8) .
Na5 O13W 2.323(7) .
Na5 O12W 2.405(8) .
Na5 O11W 2.420(7) .
Na5 O46 2.442(7) 1_465
Na5 O10W 2.517(8) .
Na5 O37 2.655(7) 2_675
Na5 O33 2.840(7) 2_675
Na5 Na6 3.584(6) .
Na5 Na22 3.739(14) 1_465
Na6 O16W 2.308(14) .
Na6 O10W 2.327(8) .
Na6 O11W 2.349(7) .
Na6 O35 2.363(7) .
Na6 O14W 2.474(10) .
Na6 O15W 2.580(12) .
Na7 O31W 2.402(15) .
Na7 O17W 2.411(9) .
Na7 O18W 2.415(9) .
Na7 O19W 2.437(10) .
Na7 O26 2.487(7) 2_766
Na7 O1W 2.499(10) 1_655
Na7 Na9 3.235(12) 1_655
Na7 Na21 3.571(13) 1_655
Na7 Na8 3.634(6) .
Na7 Na17 4.19(2) 2_766
Na8 O54 2.282(7) .
Na8 O50 2.344(7) 2_756
Na8 O17W 2.360(8) .
Na8 O21W 2.364(10) .
Na8 O20W 2.485(9) 2_756
Na8 O18W 2.510(9) .
Na9 O1W 2.230(15) .
Na9 O70W 2.422(18) .
Na9 O66 2.489(12) .
Na9 O31W 2.53(2) 1_455
Na9 O26 2.675(12) 2_666
Na9 O24W 2.690(18) .
Na9 O22W 2.766(14) 2_666
Na10 O8W 2.359(10) .
Na10 O27W 2.391(15) .
Na10 O26W 2.422(15) .
Na10 O25W 2.461(10) .
Na10 O9W 2.509(16) .
Na10 O37 2.654(10) 2_765
Na10 Na11 3.620(11) .
O27W Na11 2.351(17) .
Na11 O30W 2.284(16) .
Na11 O25W 2.288(11) .
Na11 O28W 2.452(11) 1_455
Na11 O29W 2.511(11) 1_455
Na11 O68 2.879(11) .
Na20 O25W 2.241(10) .
Na20 O46W 2.469(14) .
Na20 O52W 2.48(2) .
Na20 O9W 2.487(16) .
Na20 O8W 2.517(10) .
Na20 O15 2.691(10) .
Na20 O46W 2.772(16) 2_665
Na22 O52W 2.29(3) .
Na22 O34 2.442(14) 1_545
Na22 O12W 2.596(16) 1_645
Na22 O6 2.704(14) 2_665
Na22 O37 2.846(15) 2_765
Na22 Na14 4.082(18) 2_765
Na12 O2W 2.306(11) .
Na12 O22W 2.370(11) .
Na12 O20 2.497(10) .
Na12 O4W 2.926(13) 1_455
Na12 O66 2.993(11) 2_666
Na12 O58 3.003(10) 2_666
Na21 O22W 2.256(14) 2_666
Na21 O66 2.362(12) .
Na21 O26 2.430(12) 2_666
Na21 O1W 2.694(17) .
Na21 O31W 2.95(2) 1_455
O25 Na17 2.711(19) .
O51 Na13 2.999(9) 2_766
O2 Na14 3.018(11) 1_455
O59 Na13 2.962(10) .
O68 Na16 2.98(2) 1_545
O68 Na17 3.00(2) 1_545
O5W Na13 2.794(11) .
Na13 O1W 2.833(12) 2_666
O14W Na16 2.70(2) .
O7W Na14 2.739(12) .
O15W Na14 2.941(14) 1_455
O19W Na17 2.72(2) 2_766
